data_7128702
loop_
_publ_author_name
'Hasegawa, Sui'
'Ishida, Yutaka'
'Kawaguchi, Hiroyuki'

_publ_section_title
;
 Systematic reductive oligomerization of isocyanides with a vanadium(ii)
 complex.
;
_journal_issue 67
_journal_name_full 'Chemical communications (Cambridge, England)'
_journal_page_first 8296
_journal_page_last 8299
_journal_paper_doi 10.1039/d1cc03463d
_journal_volume 57
_journal_year 2021
_chemical_formula_moiety 'C76 H93 K N4 O4 V, C6 H14, C4 H8 O'
_chemical_formula_sum 'C86 H115 K N4 O5 V'
_chemical_formula_weight 1374.85
_space_group_crystal_system triclinic
_space_group_IT_number 2
_space_group_name_Hall '-P 1'
_space_group_name_H-M_alt 'P -1'
_atom_sites_solution_hydrogens geom
_atom_sites_solution_primary dual
_atom_sites_solution_secondary difmap
_audit_creation_date 2021-02-19
_audit_creation_method
;
Olex2 1.3
(compiled 2020.11.12 svn.r5f609507 for OlexSys, GUI svn.r6257)
;
_audit_update_record
;
2021-04-06 deposited with the CCDC.	2021-07-21 downloaded from the CCDC.
;
_cell_angle_alpha 67.448(2)
_cell_angle_beta 81.026(2)
_cell_angle_gamma 69.914(2)
_cell_formula_units_Z 2
_cell_length_a 13.4233(3)
_cell_length_b 16.9491(4)
_cell_length_c 19.8449(4)
_cell_measurement_reflns_used 14065
_cell_measurement_temperature 123
_cell_measurement_theta_max 31.0540
_cell_measurement_theta_min 2.5860
_cell_volume 3914.57(17)
_computing_cell_refinement 'CrysAlisPro 1.171.38.43 (Rigaku OD, 2015)'
_computing_data_collection 'CrystalClear-SM Expert 2.0 r1 (Rigaku, 2009)'
_computing_data_reduction 'CrysAlisPro 1.171.38.43 (Rigaku OD, 2015)'
_computing_molecular_graphics 'Olex2 1.3 (Dolomanov et al., 2009)'
_computing_publication_material 'Olex2 1.3 (Dolomanov et al., 2009)'
_computing_structure_refinement 'SHELXL 2018/3 (Sheldrick, 2015)'
_computing_structure_solution 'SHELXT 2014/5 (Sheldrick, 2014)'
_diffrn_ambient_temperature 123
_diffrn_detector CCD
_diffrn_detector_area_resol_mean 13.6612
_diffrn_measured_fraction_theta_full 0.997
_diffrn_measured_fraction_theta_max 0.996
_diffrn_measurement_details
;
List of Runs (angles in degrees, time in seconds):

  # Type    Start    End  Width  t~exp~   \w     \q     \k     \f   Frames
#--------------------------------------------------------------------------
  1  \w    -60.00 120.00   0.25    8.00    --   29.80  54.00   0.00  720
  2  \w    -60.00 120.00   0.25    8.00    --   29.80  54.00 120.00  720
  3  \w    -60.00 120.00   0.25    8.00    --   29.80  54.00 240.00  720
;
_diffrn_measurement_device 'XtaLABmini: Fixed Chi 2 circle'
_diffrn_measurement_device_type 'Rigaku Mercury375R (2x2 bin mode)'
_diffrn_measurement_method 'profile data from \w-scans'
_diffrn_orient_matrix_type 'CrysAlisPro convention (1999,Acta A55,543-557)'
_diffrn_orient_matrix_UB_11 -0.0494083000
_diffrn_orient_matrix_UB_12 0.0128171000
_diffrn_orient_matrix_UB_13 -0.0161049000
_diffrn_orient_matrix_UB_21 0.0242349000
_diffrn_orient_matrix_UB_22 0.0131497000
_diffrn_orient_matrix_UB_23 -0.0352069000
_diffrn_orient_matrix_UB_31 0.0118121000
_diffrn_orient_matrix_UB_32 -0.0439987000
_diffrn_orient_matrix_UB_33 -0.0002919000
_diffrn_radiation_detector CCD
_diffrn_radiation_monochromator graphite
_diffrn_radiation_probe x-ray
_diffrn_radiation_type 'Mo K\a'
_diffrn_radiation_wavelength 0.71073
_diffrn_reflns_av_R_equivalents 0.0332
_diffrn_reflns_av_unetI/netI 0.0456
_diffrn_reflns_Laue_measured_fraction_full 0.997
_diffrn_reflns_Laue_measured_fraction_max 0.996
_diffrn_reflns_limit_h_max 17
_diffrn_reflns_limit_h_min -17
_diffrn_reflns_limit_k_max 22
_diffrn_reflns_limit_k_min -22
_diffrn_reflns_limit_l_max 25
_diffrn_reflns_limit_l_min -25
_diffrn_reflns_number 41424
_diffrn_reflns_point_group_measured_fraction_full 0.997
_diffrn_reflns_point_group_measured_fraction_max 0.996
_diffrn_reflns_theta_full 25.242
_diffrn_reflns_theta_max 27.559
_diffrn_reflns_theta_min 3.087
_diffrn_source 'Sealed Tube'
_diffrn_source_type 'Rigaku (Mo) X-ray source'
_exptl_absorpt_coefficient_mu 0.233
_exptl_absorpt_correction_T_max 1.00000
_exptl_absorpt_correction_T_min 0.85335
_exptl_absorpt_correction_type multi-scan
_exptl_absorpt_process_details
;
CrysAlisPro 1.171.38.43 (Rigaku Oxford Diffraction, 2015)
Empirical absorption correction using spherical harmonics,
 implemented in SCALE3 ABSPACK scaling algorithm.
;
_exptl_crystal_colour black
_exptl_crystal_colour_primary black
_exptl_crystal_density_diffrn 1.166
_exptl_crystal_description block
_exptl_crystal_F_000 1482
_exptl_crystal_size_max 0.32
_exptl_crystal_size_mid 0.24
_exptl_crystal_size_min 0.18
_refine_diff_density_max 0.595
_refine_diff_density_min -0.542
_refine_diff_density_rms 0.060
_refine_ls_extinction_method none
_refine_ls_goodness_of_fit_ref 1.030
_refine_ls_hydrogen_treatment constr
_refine_ls_matrix_type full
_refine_ls_number_parameters 1103
_refine_ls_number_reflns 18014
_refine_ls_number_restraints 1164
_refine_ls_restrained_S_all 1.051
_refine_ls_R_factor_all 0.0817
_refine_ls_R_factor_gt 0.0591
_refine_ls_shift/su_max 0.001
_refine_ls_shift/su_mean 0.000
_refine_ls_structure_factor_coef Fsqd
_refine_ls_weighting_details 'w=1/[\s^2^(Fo^2^)+(0.0882P)^2^+2.1305P] where P=(Fo^2^+2Fc^2^)/3'
_refine_ls_weighting_scheme calc
_refine_ls_wR_factor_gt 0.1559
_refine_ls_wR_factor_ref 0.1717
_reflns_Friedel_coverage 0.000
_reflns_number_gt 13599
_reflns_number_total 18014
_reflns_threshold_expression 'I > 2\s(I)'
_cod_data_source_file d1cc03463d2.cif
_cod_data_source_block v_ono_3cnar_k
_cod_depositor_comments 'Adding full bibliography for 7128700--7128707.cif.'
_cod_original_cell_volume 3914.58(17)
_cod_database_code 7128702
_chemical_oxdiff_formula 'C11 H10 N O'
_shelx_space_group_comment
;
The symmetry employed for this shelxl refinement is uniquely defined
by the following loop, which should always be used as a source of
symmetry information in preference to the above space-group names.
They are only intended as comments.
;
_shelx_estimated_absorpt_t_max 0.959
_shelx_estimated_absorpt_t_min 0.929
_reflns_odcompleteness_completeness 99.60
_reflns_odcompleteness_iscentric 1
_reflns_odcompleteness_theta 27.50
_olex2_refinement_description
;
1. Others
 Fixed Uiso: H6(0.057) H7(0.069) H8(0.062) H10A(0.06) H10B(0.06) H10C(0.06)
 H11A(0.063) H11B(0.063) H11C(0.063) H22(0.072) H23(0.072) H24(0.063)
 H26A(0.108) H26B(0.108) H26C(0.108) H27A(0.078) H27B(0.078) H27C(0.078)
 H30(0.033) H32(0.03) H35A(0.08) H35B(0.08) H35C(0.08) H36A(0.083) H36B(0.083)
 H36C(0.083) H37A(0.071) H37B(0.071) H37C(0.071) H39(0.032) H40(0.036)
 H42(0.037) H43(0.033) H44A(0.064) H44B(0.064) H44C(0.064) H45A(0.033)
 H45B(0.033) H46A(0.031) H46B(0.031) H49(0.055) H51(0.049) H54A(0.08)
 H54B(0.08) H54C(0.08) H55A(0.079) H55B(0.079) H55C(0.079) H56A(0.082)
 H56B(0.082) H56C(0.082) H57A(0.111) H57B(0.111) H57C(0.111) H60(0.045)
 H62(0.058) H65A(0.09) H65B(0.09) H65C(0.09) H66A(0.088) H66B(0.088)
 H66C(0.088) H67A(0.083) H67B(0.083) H67C(0.083) H68A(0.116) H68B(0.116)
 H68C(0.116) H81A(0.143) H81B(0.143) H81C(0.143) H82A(0.103) H82B(0.103)
 H83A(0.11) H83B(0.11) H84A(0.132) H84B(0.132) H85A(0.179) H85B(0.179)
 H86A(0.238) H86B(0.238) H86C(0.238) H69A(0.066) H69B(0.066) H70A(0.074)
 H70B(0.074) H71A(0.07) H71B(0.07) H72A(0.077) H72B(0.077) H73A(0.108)
 H73B(0.108) H74A(0.104) H74B(0.104) H75A(0.108) H75B(0.108) H76A(0.092)
 H76B(0.092) H77A(0.164) H77B(0.164) H78A(0.176) H78B(0.176) H79A(0.179)
 H79B(0.179) H80A(0.182) H80B(0.182) H14(0.056) H15(0.064) H16(0.052)
 H18A(0.062) H18B(0.062) H18C(0.062) H19A(0.064) H19B(0.064) H19C(0.064)
 H69C(0.059) H69D(0.059) H70C(0.07) H70D(0.07) H71C(0.071) H71D(0.071)
 H72C(0.076) H72D(0.076) H73C(0.08) H73D(0.08) H74C(0.109) H74D(0.109)
 H75C(0.108) H75D(0.108) H76C(0.098) H76D(0.098) H77C(0.147) H77D(0.147)
 H78C(0.156) H78D(0.156) H79C(0.192) H79D(0.192) H80C(0.161) H80D(0.161)
 H14A(0.051) H15A(0.053) H16A(0.05) H18D(0.067) H18E(0.067) H18F(0.067)
 H19D(0.069) H19E(0.069) H19F(0.069)
 Fixed X: H6(0.866338) H7(0.914453) H8(0.867983) H10A(0.786653) H10B(0.796612)
 H10C(0.685868) H11A(0.681375) H11B(0.774449) H11C(0.794933) H22(0.684703)
 H23(0.735225) H24(0.795431) H26A(0.745676) H26B(0.64667) H26C(0.634994)
 H27A(0.794814) H27B(0.788763) H27C(0.896774) H30(0.345188) H32(0.339485)
 H35A(0.304077) H35B(0.184868) H35C(0.274601) H36A(0.171491) H36B(0.077516)
 H36C(0.126745) H37A(0.160246) H37B(0.113392) H37C(0.230192) H39(0.83205)
 H40(0.975322) H42(0.779347) H43(0.634178) H44A(1.013357) H44B(0.96526)
 H44C(1.043099) H45A(0.607282) H45B(0.529882) H46A(0.603814) H46B(0.525972)
 H49(0.382356) H51(0.460056) H54A(0.413081) H54B(0.37428) H54C(0.304775)
 H55A(0.590677) H55B(0.552096) H55C(0.588005) H56A(0.311666) H56B(0.386446)
 H56C(0.424076) H57A(0.4476) H57B(0.377391) H57C(0.324456) H60(0.452307)
 H62(0.375646) H65A(0.439481) H65B(0.382008) H65C(0.318606) H66A(0.554525)
 H66B(0.525012) H66C(0.584838) H67A(0.273998) H67B(0.335543) H67C(0.36558)
 H68A(0.415659) H68B(0.295964) H68C(0.367503) H81A(0.626267) H81B(0.561553)
 H81C(0.662966) H82A(0.773585) H82B(0.708912) H83A(0.593434) H83B(0.658125)
 H84A(0.754316) H84B(0.804484) H85A(0.632698) H85B(0.752364) H86A(0.640932)
 H86B(0.634459) H86C(0.745655) H69A(0.242415) H69B(0.136177) H70A(0.149313)
 H70B(0.041323) H71A(0.007723) H71B(0.131528) H72A(0.016341) H72B(0.100625)
 H73A(0.048497) H73B(-0.002892) H74A(-0.010855) H74B(-0.029777) H75A(0.116755)
 H75B(0.163503) H76A(0.161736) H76B(0.260967) H77A(0.04174) H77B(0.13547)
 H78A(0.059822) H78B(0.171917) H79A(0.106767) H79B(-0.008998) H80A(-0.047928)
 H80B(0.072746) H14(1.154377) H15(1.053681) H16(0.916681) H18A(1.07964)
 H18B(1.100337) H18C(1.18867) H19A(0.983504) H19B(0.994176) H19C(1.0807)
 H69C(0.262127) H69D(0.15509) H70C(0.180173) H70D(0.103597) H71C(-0.024737)
 H71D(0.033936) H72C(0.013249) H72D(0.080577) H73C(0.026519) H73D(0.01377)
 H74C(-0.020788) H74D(-0.072884) H75C(0.046203) H75D(0.098364) H76C(0.232287)
 H76D(0.162175) H77C(0.167625) H77D(0.067068) H78C(-0.023451) H78D(0.081481)
 H79C(0.037969) H79D(-0.036526) H80C(0.08944) H80D(0.17416) H14A(1.217438)
 H15A(1.162291) H16A(0.989302) H18D(1.059125) H18E(1.165309) H18F(1.158899)
 H19D(0.846532) H19E(0.877752) H19F(0.966831)
 Fixed Y: H6(0.817201) H7(0.706235) H8(0.576007) H10A(0.801265) H10B(0.872348)
 H10C(0.853391) H11A(0.542933) H11B(0.490325) H11C(0.486459) H22(0.274981)
 H23(0.326271) H24(0.449961) H26A(0.307168) H26B(0.290514) H26C(0.386157)
 H27A(0.590807) H27B(0.590641) H27C(0.536948) H30(0.764983) H32(0.987359)
 H35A(0.96665) H35B(0.971326) H35C(0.875932) H36A(0.825712) H36B(0.918896)
 H36C(0.882332) H37A(1.034579) H37B(1.061935) H37C(1.063959) H39(0.688973)
 H40(0.70115) H42(0.827868) H43(0.819178) H44A(0.820189) H44B(0.793393)
 H44C(0.716917) H45A(0.63498) H45B(0.644365) H46A(0.894062) H46B(0.988851)
 H49(0.406858) H51(0.529571) H54A(0.623043) H54B(0.564351) H54C(0.600323)
 H55A(0.401586) H55B(0.448222) H55C(0.503184) H56A(0.439624) H56B(0.412227)
 H56C(0.362988) H57A(0.33442) H57B(0.415421) H57C(0.380294) H60(1.082517)
 H62(1.003219) H65A(0.891345) H65B(0.816342) H65C(0.910785) H66A(0.722579)
 H66B(0.709949) H66C(0.781206) H67A(0.830794) H67B(0.738326) H67C(0.755842)
 H68A(1.16462) H68B(1.169305) H68C(1.194949) H81A(0.791541) H81B(0.864389)
 H81C(0.783876) H82A(0.842038) H82B(0.914782) H83A(0.990361) H83B(0.917469)
 H84A(1.026533) H84B(0.964148) H85A(1.125331) H85B(1.115214) H86A(1.115241)
 H86B(1.020618) H86C(1.029912) H69A(0.622318) H69B(0.696262) H70A(0.531678)
 H70B(0.608891) H71A(0.610068) H71B(0.569282) H72A(0.748823) H72B(0.711299)
 H73A(0.87962) H73B(0.929648) H74A(1.01239) H74B(1.063679) H75A(1.097376)
 H75B(1.003322) H76A(1.031707) H76B(0.975978) H77A(0.804862) H77B(0.760767)
 H78A(0.937827) H78B(0.886976) H79A(0.951927) H79B(0.992464) H80A(0.898811)
 H80B(0.833301) H14(0.226326) H15(0.187319) H16(0.290842) H18A(0.438231)
 H18B(0.337226) H18C(0.362379) H19A(0.434924) H19B(0.506564) H19C(0.409037)
 H69C(0.621602) H69D(0.682014) H70C(0.533079) H70D(0.561507) H71C(0.657491)
 H71D(0.601115) H72C(0.770719) H72D(0.711846) H73C(0.891841) H73D(0.995)
 H74C(0.922724) H74D(1.023903) H75C(1.066139) H75D(0.965141) H76C(0.966965)
 H76D(1.049451) H77C(0.698534) H77D(0.685585) H78C(0.808847) H78D(0.832213)
 H79C(0.932472) H79D(0.883093) H80C(0.841959) H80D(0.86132) H14A(0.306522)
 H15A(0.325944) H16A(0.382501) H18D(0.409034) H18E(0.327574) H18F(0.427483)
 H19D(0.306986) H19E(0.275978) H19F(0.252577)
 Fixed Z: H6(0.848877) H7(0.961453) H8(0.997159) H10A(0.702204) H10B(0.733396)
 H10C(0.740483) H11A(0.924394) H11B(0.981992) H11C(0.90152) H22(0.620814)
 H23(0.498871) H24(0.451846) H26A(0.759325) H26B(0.737614) H26C(0.740939)
 H27A(0.545354) H27B(0.465508) H27C(0.509143) H30(0.51921) H32(0.551983)
 H35A(0.382927) H35B(0.375848) H35C(0.404846) H36A(0.515243) H36B(0.489339)
 H36C(0.56809) H37A(0.529372) H37B(0.451344) H37C(0.456612) H39(0.649598)
 H40(0.568447) H42(0.39879) H43(0.478889) H44A(0.426993) H44B(0.373011)
 H44C(0.435787) H45A(0.586387) H45B(0.52843) H46A(0.620838) H46B(0.573728)
 H49(0.774622) H51(0.565476) H54A(0.835904) H54B(0.91346) H54C(0.842974)
 H55A(0.861831) H55B(0.921865) H55C(0.841752) H56A(0.877642) H56B(0.94362)
 H56C(0.885281) H57A(0.658152) H57B(0.593375) H57C(0.672718) H60(0.634746)
 H62(0.848142) H65A(0.953118) H65B(0.99453) H65C(0.936795) H66A(0.873557)
 H66B(0.957573) H66C(0.909225) H67A(0.869995) H67B(0.930633) H67C(0.845983)
 H68A(0.763052) H68B(0.757479) H68C(0.684889) H81A(1.035414) H81B(1.072016)
 H81C(1.111238) H82A(1.01741) H82B(1.053823) H83A(0.955694) H83B(0.91923)
 H84A(0.946553) H84B(0.898996) H85A(0.856006) H85B(0.825935) H86A(0.749671)
 H86B(0.808055) H86C(0.768964) H69A(0.667144) H69B(0.627915) H70A(0.727877)
 H70B(0.693495) H71A(0.807764) H71B(0.827026) H72A(0.751451) H72B(0.814664)
 H73A(0.810444) H73B(0.731209) H74A(0.821307) H74B(0.73486) H75A(0.74338)
 H75B(0.808738) H76A(0.658285) H76B(0.711717) H77A(0.916886) H77B(0.974249)
 H78A(0.882853) H78B(0.922804) H79A(1.003272) H79B(0.9691) H80A(1.07257)
 H80B(1.084262) H14(0.844146) H15(0.781268) H16(0.71008) H18A(0.866757)
 H18B(0.923147) H18C(0.862018) H19A(0.607313) H19B(0.637573) H19C(0.657437)
 H69C(0.659807) H69D(0.615178) H70C(0.747632) H70D(0.681572) H71C(0.722935)
 H71D(0.799477) H72C(0.719347) H72D(0.792071) H73C(0.6997) H73D(0.649866)
 H74C(0.799994) H74D(0.745183) H75C(0.774559) H75D(0.829083) H76C(0.753333)
 H76D(0.688512) H77C(0.974722) H77D(1.028241) H78C(0.952492) H78D(0.911054)
 H79C(0.962859) H79D(1.023755) H80C(1.095922) H80D(1.02981) H14A(0.767288)
 H15A(0.652405) H16A(0.623043) H18D(0.891347) H18E(0.893562) H18F(0.839502)
 H19D(0.810221) H19E(0.741011) H19F(0.796752)
;
_olex2_submission_special_instructions 'No special instructions were received'
_oxdiff_exptl_absorpt_empirical_details
;
Empirical correction (ABSPACK) includes:
- Absorption correction using spherical harmonics
- Frame scaling
;
_oxdiff_exptl_absorpt_empirical_full_max 1.238
_oxdiff_exptl_absorpt_empirical_full_min 0.751

loop_
_space_group_symop_operation_xyz
'x, y, z'
'-x, -y, -z'

loop_
_atom_site_label
_atom_site_type_symbol
_atom_site_fract_x
_atom_site_fract_y
_atom_site_fract_z
_atom_site_U_iso_or_equiv
_atom_site_adp_type
_atom_site_occupancy
_atom_site_site_symmetry_order
_atom_site_calc_flag
_atom_site_refinement_flags_posn
_atom_site_refinement_flags_adp
_atom_site_refinement_flags_occupancy
_atom_site_disorder_assembly
_atom_site_disorder_group
V1 V 0.59959(3) 0.69483(2) 0.72143(2) 0.02305(10) Uani 1 1 d . . . . .
K1 K 0.31919(4) 0.78140(4) 0.70404(3) 0.03887(14) Uani 1 1 d . . . . .
O1 O 0.50598(11) 0.63376(10) 0.72677(8) 0.0275(3) Uani 1 1 d . . . . .
O2 O 0.50219(11) 0.79193(10) 0.75001(8) 0.0274(3) Uani 1 1 d . . . . .
N1 N 0.71538(14) 0.66029(12) 0.78546(9) 0.0279(4) Uani 1 1 d . . . . .
N2 N 0.90955(14) 0.48710(12) 0.79661(9) 0.0286(4) Uani 1 1 d D . . . .
N3 N 0.75111(15) 0.48990(13) 0.66524(10) 0.0327(4) Uani 1 1 d . . . . .
N4 N 0.62947(13) 0.74810(11) 0.62199(9) 0.0239(3) Uani 1 1 d . . . . .
C1 C 0.73677(16) 0.59812(14) 0.75607(11) 0.0271(4) Uani 1 1 d . . . . .
C2 C 0.81813(17) 0.52391(15) 0.75434(11) 0.0286(4) Uani 1 1 d . . . . .
C3 C 0.82412(17) 0.47263(15) 0.70806(11) 0.0297(4) Uani 1 1 d D . . . .
C4 C 0.77002(16) 0.67227(16) 0.83491(11) 0.0301(5) Uani 1 1 d . . . . .
C5 C 0.79460(18) 0.75246(17) 0.81391(12) 0.0342(5) Uani 1 1 d . . . . .
C6 C 0.8485(2) 0.7634(2) 0.86244(14) 0.0471(6) Uani 1 1 d . . . . .
H6 H 0.866338 0.817201 0.848877 0.057 Uiso 1 1 calc R U . . .
C7 C 0.8763(3) 0.6981(2) 0.92941(15) 0.0578(8) Uani 1 1 d . . . . .
H7 H 0.914453 0.706235 0.961453 0.069 Uiso 1 1 calc R U . . .
C8 C 0.8489(2) 0.6205(2) 0.95033(14) 0.0517(7) Uani 1 1 d . . . . .
H8 H 0.867983 0.576007 0.997159 0.062 Uiso 1 1 calc R U . . .
C9 C 0.79397(18) 0.60574(17) 0.90473(12) 0.0358(5) Uani 1 1 d . . . . .
C10 C 0.7632(2) 0.82633(17) 0.74113(13) 0.0397(5) Uani 1 1 d . . . . .
H10A H 0.786653 0.801265 0.702204 0.060 Uiso 1 1 calc R U . . .
H10B H 0.796612 0.872348 0.733396 0.060 Uiso 1 1 calc R U . . .
H10C H 0.685868 0.853391 0.740483 0.060 Uiso 1 1 calc R U . . .
C11 C 0.7581(2) 0.52436(18) 0.93037(13) 0.0419(6) Uani 1 1 d . . . . .
H11A H 0.681375 0.542933 0.924394 0.063 Uiso 1 1 calc R U . . .
H11B H 0.774449 0.490325 0.981992 0.063 Uiso 1 1 calc R U . . .
H11C H 0.794933 0.486459 0.901520 0.063 Uiso 1 1 calc R U . . .
C20 C 0.75616(18) 0.43998(15) 0.62091(13) 0.0339(5) Uani 1 1 d . . . . .
C21 C 0.7176(2) 0.36639(17) 0.64963(17) 0.0466(6) Uani 1 1 d . . . . .
C22 C 0.7105(2) 0.3252(2) 0.6024(2) 0.0597(8) Uani 1 1 d . . . . .
H22 H 0.684703 0.274981 0.620814 0.072 Uiso 1 1 calc R U . . .
C23 C 0.7399(2) 0.3558(2) 0.5299(2) 0.0601(9) Uani 1 1 d . . . . .
H23 H 0.735225 0.326271 0.498871 0.072 Uiso 1 1 calc R U . . .
C24 C 0.7759(2) 0.42896(19) 0.50217(16) 0.0522(7) Uani 1 1 d . . . . .
H24 H 0.795431 0.449961 0.451846 0.063 Uiso 1 1 calc R U . . .
C25 C 0.7844(2) 0.47309(16) 0.54659(14) 0.0401(6) Uani 1 1 d . . . . .
C26 C 0.6832(3) 0.3348(2) 0.7288(2) 0.0717(10) Uani 1 1 d . . . . .
H26A H 0.745676 0.307168 0.759325 0.108 Uiso 1 1 calc R U . . .
H26B H 0.646670 0.290514 0.737614 0.108 Uiso 1 1 calc R U . . .
H26C H 0.634994 0.386157 0.740939 0.108 Uiso 1 1 calc R U . . .
C27 C 0.8192(3) 0.55487(19) 0.51385(15) 0.0522(7) Uani 1 1 d . . . . .
H27A H 0.794814 0.590807 0.545354 0.078 Uiso 1 1 calc R U . . .
H27B H 0.788763 0.590641 0.465508 0.078 Uiso 1 1 calc R U . . .
H27C H 0.896774 0.536948 0.509143 0.078 Uiso 1 1 calc R U . . .
C28 C 0.52654(15) 0.79402(13) 0.59045(10) 0.0228(4) Uani 1 1 d . . . . .
C29 C 0.47742(16) 0.74812(14) 0.56747(11) 0.0249(4) Uani 1 1 d . . . . .
C30 C 0.37855(16) 0.79527(14) 0.53564(11) 0.0276(4) Uani 1 1 d . . . . .
H30 H 0.345188 0.764983 0.519210 0.033 Uiso 1 1 calc R U . . .
C31 C 0.32663(16) 0.88549(14) 0.52699(11) 0.0271(4) Uani 1 1 d . . . . .
C32 C 0.37521(16) 0.92725(14) 0.55457(11) 0.0254(4) Uani 1 1 d . . . . .
H32 H 0.339485 0.987359 0.551983 0.030 Uiso 1 1 calc R U . . .
C33 C 0.47491(15) 0.88300(13) 0.58586(10) 0.0230(4) Uani 1 1 d . . . . .
C34 C 0.22312(18) 0.93580(16) 0.48473(14) 0.0369(5) Uani 1 1 d . . . . .
C35 C 0.2491(2) 0.9376(2) 0.40460(15) 0.0530(7) Uani 1 1 d . . . . .
H35A H 0.304077 0.966650 0.382927 0.080 Uiso 1 1 calc R U . . .
H35B H 0.184868 0.971326 0.375848 0.080 Uiso 1 1 calc R U . . .
H35C H 0.274601 0.875932 0.404846 0.080 Uiso 1 1 calc R U . . .
C36 C 0.1427(2) 0.88636(19) 0.51719(19) 0.0555(8) Uani 1 1 d . . . . .
H36A H 0.171491 0.825712 0.515243 0.083 Uiso 1 1 calc R U . . .
H36B H 0.077516 0.918896 0.489339 0.083 Uiso 1 1 calc R U . . .
H36C H 0.126745 0.882332 0.568090 0.083 Uiso 1 1 calc R U . . .
C37 C 0.1777(2) 1.03258(17) 0.48011(17) 0.0470(6) Uani 1 1 d . . . . .
H37A H 0.160246 1.034579 0.529372 0.071 Uiso 1 1 calc R U . . .
H37B H 0.113392 1.061935 0.451344 0.071 Uiso 1 1 calc R U . . .
H37C H 0.230192 1.063959 0.456612 0.071 Uiso 1 1 calc R U . . .
C38 C 0.71721(15) 0.75311(13) 0.57313(11) 0.0233(4) Uani 1 1 d . . . . .
C39 C 0.82035(16) 0.71793(14) 0.59869(11) 0.0269(4) Uani 1 1 d . . . . .
H39 H 0.832050 0.688973 0.649598 0.032 Uiso 1 1 calc R U . . .
C40 C 0.90579(17) 0.72511(15) 0.54998(12) 0.0303(4) Uani 1 1 d . . . . .
H40 H 0.975322 0.701150 0.568447 0.036 Uiso 1 1 calc R U . . .
C41 C 0.89281(17) 0.76637(15) 0.47484(12) 0.0300(4) Uani 1 1 d . . . . .
C42 C 0.79045(17) 0.80019(15) 0.44982(12) 0.0305(5) Uani 1 1 d . . . . .
H42 H 0.779347 0.827868 0.398790 0.037 Uiso 1 1 calc R U . . .
C43 C 0.70359(16) 0.79459(14) 0.49762(11) 0.0276(4) Uani 1 1 d . . . . .
H43 H 0.634178 0.819178 0.478889 0.033 Uiso 1 1 calc R U . . .
C44 C 0.98687(19) 0.77497(19) 0.42313(14) 0.0427(6) Uani 1 1 d . . . . .
H44A H 1.013357 0.820189 0.426993 0.064 Uiso 1 1 calc R U . . .
H44B H 0.965260 0.793393 0.373011 0.064 Uiso 1 1 calc R U . . .
H44C H 1.043099 0.716917 0.435787 0.064 Uiso 1 1 calc R U . . .
C45 C 0.53182(17) 0.65061(14) 0.57576(11) 0.0279(4) Uani 1 1 d . . . . .
H45A H 0.607282 0.634980 0.586387 0.033 Uiso 1 1 calc R U . . .
H45B H 0.529882 0.644365 0.528430 0.033 Uiso 1 1 calc R U . . .
C46 C 0.52824(16) 0.93042(14) 0.61277(11) 0.0260(4) Uani 1 1 d . . . . .
H46A H 0.603814 0.894062 0.620838 0.031 Uiso 1 1 calc R U . . .
H46B H 0.525972 0.988851 0.573728 0.031 Uiso 1 1 calc R U . . .
C47 C 0.47862(17) 0.57472(14) 0.70829(12) 0.0297(4) Uani 1 1 d . . . . .
C48 C 0.43990(18) 0.50741(15) 0.76297(13) 0.0359(5) Uani 1 1 d . . . . .
C49 C 0.4096(2) 0.45158(17) 0.73927(15) 0.0457(6) Uani 1 1 d . . . . .
H49 H 0.382356 0.406858 0.774622 0.055 Uiso 1 1 calc R U . . .
C50 C 0.4169(2) 0.45766(17) 0.66696(16) 0.0499(7) Uani 1 1 d . . . . .
C51 C 0.4549(2) 0.52419(16) 0.61525(14) 0.0408(6) Uani 1 1 d . . . . .
H51 H 0.460056 0.529571 0.565476 0.049 Uiso 1 1 calc R U . . .
C52 C 0.48547(17) 0.58308(14) 0.63437(12) 0.0304(5) Uani 1 1 d . . . . .
C53 C 0.43820(19) 0.49165(17) 0.84486(13) 0.0395(5) Uani 1 1 d . . . . .
C54 C 0.3771(2) 0.57757(19) 0.86073(15) 0.0530(7) Uani 1 1 d . . . . .
H54A H 0.413081 0.623043 0.835904 0.080 Uiso 1 1 calc R U . . .
H54B H 0.374280 0.564351 0.913460 0.080 Uiso 1 1 calc R U . . .
H54C H 0.304775 0.600323 0.842974 0.080 Uiso 1 1 calc R U . . .
C55 C 0.5525(2) 0.4581(2) 0.86983(15) 0.0525(7) Uani 1 1 d . . . . .
H55A H 0.590677 0.401586 0.861831 0.079 Uiso 1 1 calc R U . . .
H55B H 0.552096 0.448222 0.921865 0.079 Uiso 1 1 calc R U . . .
H55C H 0.588005 0.503184 0.841752 0.079 Uiso 1 1 calc R U . . .
C56 C 0.3853(2) 0.4201(2) 0.89214(16) 0.0548(7) Uani 1 1 d . . . . .
H56A H 0.311666 0.439624 0.877642 0.082 Uiso 1 1 calc R U . . .
H56B H 0.386446 0.412227 0.943620 0.082 Uiso 1 1 calc R U . . .
H56C H 0.424076 0.362988 0.885281 0.082 Uiso 1 1 calc R U . . .
C57 C 0.3891(3) 0.3911(2) 0.6460(2) 0.0738(11) Uani 1 1 d . . . . .
H57A H 0.447600 0.334420 0.658152 0.111 Uiso 1 1 calc R U . . .
H57B H 0.377391 0.415421 0.593375 0.111 Uiso 1 1 calc R U . . .
H57C H 0.324456 0.380294 0.672718 0.111 Uiso 1 1 calc R U . . .
C58 C 0.47474(17) 0.87731(15) 0.74849(12) 0.0288(4) Uani 1 1 d . . . . .
C59 C 0.48125(16) 0.94761(14) 0.68204(11) 0.0279(4) Uani 1 1 d . . . . .
C60 C 0.4472(2) 1.03590(16) 0.67971(14) 0.0379(5) Uani 1 1 d . . . . .
H60 H 0.452307 1.082517 0.634746 0.045 Uiso 1 1 calc R U . . .
C61 C 0.4062(2) 1.05789(18) 0.74081(15) 0.0495(7) Uani 1 1 d . . . . .
C62 C 0.4021(2) 0.98866(18) 0.80570(15) 0.0487(7) Uani 1 1 d . . . . .
H62 H 0.375646 1.003219 0.848142 0.058 Uiso 1 1 calc R U . . .
C63 C 0.43459(19) 0.89847(16) 0.81260(13) 0.0366(5) Uani 1 1 d . . . . .
C64 C 0.4251(2) 0.82596(18) 0.88710(13) 0.0446(6) Uani 1 1 d . . . . .
C65 C 0.3879(3) 0.8646(2) 0.94843(15) 0.0602(8) Uani 1 1 d . . . . .
H65A H 0.439481 0.891345 0.953118 0.090 Uiso 1 1 calc R U . . .
H65B H 0.382008 0.816342 0.994530 0.090 Uiso 1 1 calc R U . . .
H65C H 0.318606 0.910785 0.936795 0.090 Uiso 1 1 calc R U . . .
C66 C 0.5319(2) 0.7534(2) 0.90880(14) 0.0585(8) Uani 1 1 d . . . . .
H66A H 0.554525 0.722579 0.873557 0.088 Uiso 1 1 calc R U . . .
H66B H 0.525012 0.709949 0.957573 0.088 Uiso 1 1 calc R U . . .
H66C H 0.584838 0.781206 0.909225 0.088 Uiso 1 1 calc R U . . .
C67 C 0.3426(3) 0.7839(2) 0.88306(16) 0.0553(7) Uani 1 1 d . . . . .
H67A H 0.273998 0.830794 0.869995 0.083 Uiso 1 1 calc R U . . .
H67B H 0.335543 0.738326 0.930633 0.083 Uiso 1 1 calc R U . . .
H67C H 0.365580 0.755842 0.845983 0.083 Uiso 1 1 calc R U . . .
C68 C 0.3679(4) 1.1554(2) 0.7361(2) 0.0771(11) Uani 1 1 d . . . . .
H68A H 0.415659 1.164620 0.763052 0.116 Uiso 1 1 calc R U . . .
H68B H 0.295964 1.169305 0.757479 0.116 Uiso 1 1 calc R U . . .
H68C H 0.367503 1.194949 0.684889 0.116 Uiso 1 1 calc R U . . .
C81 C 0.6322(4) 0.8256(3) 1.0640(3) 0.0951(13) Uani 1 1 d . U . . .
H81A H 0.626267 0.791541 1.035414 0.143 Uiso 1 1 calc R U . . .
H81B H 0.561553 0.864389 1.072016 0.143 Uiso 1 1 calc R U . . .
H81C H 0.662966 0.783876 1.111238 0.143 Uiso 1 1 calc R U . . .
C82 C 0.7020(4) 0.8823(3) 1.0235(2) 0.0859(11) Uani 1 1 d . U . . .
H82A H 0.773585 0.842038 1.017410 0.103 Uiso 1 1 calc R U . . .
H82B H 0.708912 0.914782 1.053823 0.103 Uiso 1 1 calc R U . . .
C83 C 0.6648(4) 0.9495(3) 0.9500(3) 0.0919(12) Uani 1 1 d . U . . .
H83A H 0.593434 0.990361 0.955694 0.110 Uiso 1 1 calc R U . . .
H83B H 0.658125 0.917469 0.919230 0.110 Uiso 1 1 calc R U . . .
C84 C 0.7373(5) 1.0045(3) 0.9116(3) 0.1101(15) Uani 1 1 d . U . . .
H84A H 0.754316 1.026533 0.946553 0.132 Uiso 1 1 calc R U . . .
H84B H 0.804484 0.964148 0.898996 0.132 Uiso 1 1 calc R U . . .
C85 C 0.6986(6) 1.0833(4) 0.8439(4) 0.149(2) Uani 1 1 d . U . . .
H85A H 0.632698 1.125331 0.856006 0.179 Uiso 1 1 calc R U . . .
H85B H 0.752364 1.115214 0.825935 0.179 Uiso 1 1 calc R U . . .
C86 C 0.6784(7) 1.0606(5) 0.7886(4) 0.158(2) Uani 1 1 d . U . . .
H86A H 0.640932 1.115241 0.749671 0.238 Uiso 1 1 calc R U . . .
H86B H 0.634459 1.020618 0.808055 0.238 Uiso 1 1 calc R U . . .
H86C H 0.745655 1.029912 0.768964 0.238 Uiso 1 1 calc R U . . .
O3 O 0.1686(6) 0.7107(6) 0.7167(4) 0.0577(15) Uani 0.646(8) 1 d D U P A 1
C69 C 0.1688(8) 0.6572(6) 0.6758(5) 0.0551(15) Uani 0.646(8) 1 d D U P A 1
H69A H 0.242415 0.622318 0.667144 0.066 Uiso 0.646(8) 1 calc R U P A 1
H69B H 0.136177 0.696262 0.627915 0.066 Uiso 0.646(8) 1 calc R U P A 1
C70 C 0.1064(6) 0.5951(5) 0.7189(4) 0.0619(15) Uani 0.646(8) 1 d D U P A 1
H70A H 0.149313 0.531678 0.727877 0.074 Uiso 0.646(8) 1 calc R U P A 1
H70B H 0.041323 0.608891 0.693495 0.074 Uiso 0.646(8) 1 calc R U P A 1
C71 C 0.0796(4) 0.6134(3) 0.7893(3) 0.0585(13) Uani 0.646(8) 1 d D U P A 1
H71A H 0.007723 0.610068 0.807764 0.070 Uiso 0.646(8) 1 calc R U P A 1
H71B H 0.131528 0.569282 0.827026 0.070 Uiso 0.646(8) 1 calc R U P A 1
C72 C 0.0844(5) 0.7033(4) 0.7712(4) 0.0644(14) Uani 0.646(8) 1 d D U P A 1
H72A H 0.016341 0.748823 0.751451 0.077 Uiso 0.646(8) 1 calc R U P A 1
H72B H 0.100625 0.711299 0.814664 0.077 Uiso 0.646(8) 1 calc R U P A 1
O4 O 0.1532(5) 0.9113(4) 0.7290(5) 0.084(2) Uani 0.461(6) 1 d D U P A 1
C73 C 0.0490(6) 0.9280(6) 0.7625(6) 0.090(2) Uani 0.461(6) 1 d D U P A 1
H73A H 0.048497 0.879620 0.810444 0.108 Uiso 0.461(6) 1 calc R U P A 1
H73B H -0.002892 0.929648 0.731209 0.108 Uiso 0.461(6) 1 calc R U P A 1
C74 C 0.0206(6) 1.0159(6) 0.7721(6) 0.087(2) Uani 0.461(6) 1 d D U P A 1
H74A H -0.010855 1.012390 0.821307 0.104 Uiso 0.461(6) 1 calc R U P A 1
H74B H -0.029777 1.063679 0.734860 0.104 Uiso 0.461(6) 1 calc R U P A 1
C75 C 0.1257(7) 1.0322(6) 0.7622(5) 0.090(2) Uani 0.461(6) 1 d D U P A 1
H75A H 0.116755 1.097376 0.743380 0.108 Uiso 0.461(6) 1 calc R U P A 1
H75B H 0.163503 1.003322 0.808738 0.108 Uiso 0.461(6) 1 calc R U P A 1
C76 C 0.1833(7) 0.9910(7) 0.7086(6) 0.076(2) Uani 0.461(6) 1 d D U P A 1
H76A H 0.161736 1.031707 0.658285 0.092 Uiso 0.461(6) 1 calc R U P A 1
H76B H 0.260967 0.975978 0.711717 0.092 Uiso 0.461(6) 1 calc R U P A 1
O5 O -0.0067(16) 0.8151(13) 1.0149(12) 0.151(3) Uani 0.203(4) 1 d D U P B 1
C77 C 0.070(3) 0.8120(18) 0.9565(15) 0.137(3) Uani 0.203(4) 1 d D U P B 1
H77A H 0.041740 0.804862 0.916886 0.164 Uiso 0.203(4) 1 calc R U P B 1
H77B H 0.135470 0.760767 0.974249 0.164 Uiso 0.203(4) 1 calc R U P B 1
C78 C 0.094(2) 0.8974(18) 0.9298(12) 0.146(4) Uani 0.203(4) 1 d D U P B 1
H78A H 0.059822 0.937827 0.882853 0.176 Uiso 0.203(4) 1 calc R U P B 1
H78B H 0.171917 0.886976 0.922804 0.176 Uiso 0.203(4) 1 calc R U P B 1
C79 C 0.051(3) 0.9369(15) 0.9876(15) 0.149(3) Uani 0.203(4) 1 d D U P B 1
H79A H 0.106767 0.951927 1.003272 0.179 Uiso 0.203(4) 1 calc R U P B 1
H79B H -0.008998 0.992464 0.969100 0.179 Uiso 0.203(4) 1 calc R U P B 1
C80 C 0.016(3) 0.8701(19) 1.0481(11) 0.152(3) Uani 0.203(4) 1 d D U P B 1
H80A H -0.047928 0.898811 1.072570 0.182 Uiso 0.203(4) 1 calc R U P B 1
H80B H 0.072746 0.833301 1.084262 0.182 Uiso 0.203(4) 1 calc R U P B 1
C12 C 0.9729(6) 0.4192(6) 0.7804(7) 0.0288(9) Uani 0.772(3) 1 d D U P C 1
C13 C 1.0640(4) 0.3537(3) 0.8220(2) 0.0366(10) Uani 0.772(3) 1 d D U P C 1
C14 C 1.0938(3) 0.2709(2) 0.81856(19) 0.0465(8) Uani 0.772(3) 1 d D U P C 1
H14 H 1.154377 0.226326 0.844146 0.056 Uiso 0.772(3) 1 calc R U P C 1
C15 C 1.0357(3) 0.2484(2) 0.7768(2) 0.0537(9) Uani 0.772(3) 1 d D U P C 1
H15 H 1.053681 0.187319 0.781268 0.064 Uiso 0.772(3) 1 calc R U P C 1
C16 C 0.9583(3) 0.3090(2) 0.7324(2) 0.0431(8) Uani 0.772(3) 1 d D U P C 1
H16 H 0.916681 0.290842 0.710080 0.052 Uiso 0.772(3) 1 calc R U P C 1
C17 C 0.9380(3) 0.4066(3) 0.7183(3) 0.0310(9) Uani 0.772(3) 1 d D U P C 1
C18 C 1.1122(7) 0.3747(6) 0.8728(4) 0.0414(14) Uani 0.772(3) 1 d D U P C 1
H18A H 1.079640 0.438231 0.866757 0.062 Uiso 0.772(3) 1 calc R U P C 1
H18B H 1.100337 0.337226 0.923147 0.062 Uiso 0.772(3) 1 calc R U P C 1
H18C H 1.188670 0.362379 0.862018 0.062 Uiso 0.772(3) 1 calc R U P C 1
C19 C 1.0054(3) 0.4426(3) 0.64866(17) 0.0428(8) Uani 0.772(3) 1 d D U P C 1
H19A H 0.983504 0.434924 0.607313 0.064 Uiso 0.772(3) 1 calc R U P C 1
H19B H 0.994176 0.506564 0.637573 0.064 Uiso 0.772(3) 1 calc R U P C 1
H19C H 1.080700 0.409037 0.657437 0.064 Uiso 0.772(3) 1 calc R U P C 1
O3A O 0.1667(11) 0.7146(10) 0.7002(8) 0.055(2) Uani 0.354(8) 1 d D U P A 2
C69A C 0.1851(13) 0.6514(11) 0.6645(9) 0.049(2) Uani 0.354(8) 1 d D U P A 2
H69C H 0.262127 0.621602 0.659807 0.059 Uiso 0.354(8) 1 calc R U P A 2
H69D H 0.155090 0.682014 0.615178 0.059 Uiso 0.354(8) 1 calc R U P A 2
C70A C 0.1314(11) 0.5844(8) 0.7113(9) 0.058(2) Uani 0.354(8) 1 d D U P A 2
H70C H 0.180173 0.533079 0.747632 0.070 Uiso 0.354(8) 1 calc R U P A 2
H70D H 0.103597 0.561507 0.681572 0.070 Uiso 0.354(8) 1 calc R U P A 2
C71A C 0.0428(7) 0.6379(7) 0.7477(6) 0.0593(19) Uani 0.354(8) 1 d D U P A 2
H71C H -0.024737 0.657491 0.722935 0.071 Uiso 0.354(8) 1 calc R U P A 2
H71D H 0.033936 0.601115 0.799477 0.071 Uiso 0.354(8) 1 calc R U P A 2
C72A C 0.0707(10) 0.7148(7) 0.7427(7) 0.064(2) Uani 0.354(8) 1 d D U P A 2
H72C H 0.013249 0.770719 0.719347 0.076 Uiso 0.354(8) 1 calc R U P A 2
H72D H 0.080577 0.711846 0.792071 0.076 Uiso 0.354(8) 1 calc R U P A 2
O4A O 0.1543(4) 0.9283(4) 0.6981(3) 0.0583(13) Uani 0.539(6) 1 d D U P A 2
C73A C 0.0422(4) 0.9463(5) 0.6961(4) 0.0663(15) Uani 0.539(6) 1 d D U P A 2
H73C H 0.026519 0.891841 0.699700 0.080 Uiso 0.539(6) 1 calc R U P A 2
H73D H 0.013770 0.995000 0.649866 0.080 Uiso 0.539(6) 1 calc R U P A 2
C74A C -0.0059(5) 0.9736(7) 0.7588(5) 0.091(2) Uani 0.539(6) 1 d D U P A 2
H74C H -0.020788 0.922724 0.799994 0.109 Uiso 0.539(6) 1 calc R U P A 2
H74D H -0.072884 1.023903 0.745183 0.109 Uiso 0.539(6) 1 calc R U P A 2
C75A C 0.0757(7) 1.0025(6) 0.7784(5) 0.0900(18) Uani 0.539(6) 1 d D U P A 2
H75C H 0.046203 1.066139 0.774559 0.108 Uiso 0.539(6) 1 calc R U P A 2
H75D H 0.098364 0.965141 0.829083 0.108 Uiso 0.539(6) 1 calc R U P A 2
C76A C 0.1645(6) 0.9912(7) 0.7279(6) 0.0820(19) Uani 0.539(6) 1 d D U P A 2
H76C H 0.232287 0.966965 0.753333 0.098 Uiso 0.539(6) 1 calc R U P A 2
H76D H 0.162175 1.049451 0.688512 0.098 Uiso 0.539(6) 1 calc R U P A 2
O5A O 0.1575(4) 0.7378(4) 1.0601(3) 0.1523(19) Uani 0.797(4) 1 d D U P B 2
C77A C 0.1109(5) 0.7261(4) 1.0047(4) 0.1229(19) Uani 0.797(4) 1 d D U P B 2
H77C H 0.167625 0.698534 0.974722 0.147 Uiso 0.797(4) 1 calc R U P B 2
H77D H 0.067068 0.685585 1.028241 0.147 Uiso 0.797(4) 1 calc R U P B 2
C78A C 0.0464(6) 0.8119(5) 0.9595(4) 0.130(2) Uani 0.797(4) 1 d D U P B 2
H78C H -0.023451 0.808847 0.952492 0.156 Uiso 0.797(4) 1 calc R U P B 2
H78D H 0.081481 0.832213 0.911054 0.156 Uiso 0.797(4) 1 calc R U P B 2
C79A C 0.0335(7) 0.8736(5) 0.9979(5) 0.160(3) Uani 0.797(4) 1 d D U P B 2
H79C H 0.037969 0.932472 0.962859 0.192 Uiso 0.797(4) 1 calc R U P B 2
H79D H -0.036526 0.883093 1.023755 0.192 Uiso 0.797(4) 1 calc R U P B 2
C80A C 0.1169(6) 0.8334(5) 1.0491(4) 0.134(2) Uani 0.797(4) 1 d D U P B 2
H80C H 0.089440 0.841959 1.095922 0.161 Uiso 0.797(4) 1 calc R U P B 2
H80D H 0.174160 0.861320 1.029810 0.161 Uiso 0.797(4) 1 calc R U P B 2
C12A C 0.969(2) 0.415(2) 0.782(2) 0.033(2) Uani 0.228(3) 1 d D U P C 2
C13A C 1.0773(14) 0.3694(12) 0.8035(9) 0.038(2) Uani 0.228(3) 1 d D U P C 2
C14A C 1.1447(9) 0.3358(8) 0.7556(6) 0.043(2) Uani 0.228(3) 1 d D U P C 2
H14A H 1.217438 0.306522 0.767288 0.051 Uiso 0.228(3) 1 calc R U P C 2
C15A C 1.1101(8) 0.3429(8) 0.6868(6) 0.044(2) Uani 0.228(3) 1 d D U P C 2
H15A H 1.162291 0.325944 0.652405 0.053 Uiso 0.228(3) 1 calc R U P C 2
C16A C 1.0085(8) 0.3721(8) 0.6705(6) 0.0415(19) Uani 0.228(3) 1 d D U P C 2
H16A H 0.989302 0.382501 0.623043 0.050 Uiso 0.228(3) 1 calc R U P C 2
C17A C 0.9246(12) 0.3887(9) 0.7263(10) 0.035(2) Uani 0.228(3) 1 d D U P C 2
C18A C 1.119(3) 0.385(2) 0.8621(15) 0.045(3) Uani 0.228(3) 1 d D U P C 2
H18D H 1.059125 0.409034 0.891347 0.067 Uiso 0.228(3) 1 calc R U P C 2
H18E H 1.165309 0.327574 0.893562 0.067 Uiso 0.228(3) 1 calc R U P C 2
H18F H 1.158899 0.427483 0.839502 0.067 Uiso 0.228(3) 1 calc R U P C 2
C19A C 0.9018(10) 0.2974(7) 0.7730(7) 0.046(2) Uani 0.228(3) 1 d D U P C 2
H19D H 0.846532 0.306986 0.810221 0.069 Uiso 0.228(3) 1 calc R U P C 2
H19E H 0.877752 0.275978 0.741011 0.069 Uiso 0.228(3) 1 calc R U P C 2
H19F H 0.966831 0.252577 0.796752 0.069 Uiso 0.228(3) 1 calc R U P C 2

loop_
_atom_site_aniso_label
_atom_site_aniso_U_11
_atom_site_aniso_U_22
_atom_site_aniso_U_33
_atom_site_aniso_U_23
_atom_site_aniso_U_13
_atom_site_aniso_U_12
V1 0.02135(17) 0.02716(18) 0.02108(17) -0.00825(13) -0.00064(12) -0.00841(13)
K1 0.0238(2) 0.0464(3) 0.0391(3) -0.0062(2) 0.0015(2) -0.0134(2)
O1 0.0262(7) 0.0300(8) 0.0278(7) -0.0079(6) -0.0014(6) -0.0130(6)
O2 0.0252(7) 0.0296(8) 0.0261(7) -0.0107(6) 0.0023(6) -0.0073(6)
N1 0.0263(9) 0.0339(10) 0.0247(8) -0.0133(7) -0.0022(7) -0.0070(7)
N2 0.0266(9) 0.0339(10) 0.0236(8) -0.0099(7) -0.0004(7) -0.0081(7)
N3 0.0311(10) 0.0361(10) 0.0325(10) -0.0151(8) -0.0054(8) -0.0073(8)
N4 0.0190(8) 0.0294(9) 0.0234(8) -0.0098(7) -0.0004(6) -0.0071(7)
C1 0.0268(10) 0.0328(11) 0.0209(9) -0.0081(8) 0.0011(8) -0.0108(9)
C2 0.0269(10) 0.0354(11) 0.0219(10) -0.0102(9) -0.0025(8) -0.0070(9)
C3 0.0287(11) 0.0315(11) 0.0268(10) -0.0104(9) -0.0003(8) -0.0070(9)
C4 0.0242(10) 0.0442(13) 0.0255(10) -0.0189(9) -0.0001(8) -0.0079(9)
C5 0.0291(11) 0.0483(14) 0.0323(11) -0.0217(10) 0.0028(9) -0.0137(10)
C6 0.0488(15) 0.0684(18) 0.0419(14) -0.0285(13) 0.0019(12) -0.0308(14)
C7 0.0656(19) 0.088(2) 0.0379(14) -0.0257(15) -0.0090(13) -0.0393(17)
C8 0.0586(17) 0.075(2) 0.0251(12) -0.0150(12) -0.0083(11) -0.0253(15)
C9 0.0328(12) 0.0502(14) 0.0257(11) -0.0165(10) 0.0010(9) -0.0119(10)
C10 0.0412(13) 0.0411(13) 0.0422(13) -0.0164(11) -0.0035(11) -0.0164(11)
C11 0.0464(14) 0.0505(15) 0.0255(11) -0.0122(10) 0.0030(10) -0.0144(12)
C20 0.0293(11) 0.0319(12) 0.0429(13) -0.0174(10) -0.0108(9) -0.0034(9)
C21 0.0376(13) 0.0358(13) 0.0683(18) -0.0238(13) -0.0017(12) -0.0076(11)
C22 0.0448(16) 0.0444(16) 0.105(3) -0.0411(17) -0.0049(16) -0.0142(13)
C23 0.0577(18) 0.0524(17) 0.088(2) -0.0469(17) -0.0319(17) -0.0004(14)
C24 0.0658(18) 0.0477(16) 0.0455(15) -0.0262(13) -0.0233(13) -0.0002(13)
C25 0.0483(14) 0.0362(13) 0.0393(13) -0.0195(11) -0.0121(11) -0.0058(11)
C26 0.077(2) 0.0481(18) 0.087(2) -0.0254(17) 0.0282(19) -0.0276(17)
C27 0.073(2) 0.0473(15) 0.0423(14) -0.0227(13) 0.0082(14) -0.0222(14)
C28 0.0199(9) 0.0274(10) 0.0198(9) -0.0064(8) -0.0010(7) -0.0078(8)
C29 0.0245(10) 0.0274(10) 0.0227(9) -0.0075(8) -0.0002(8) -0.0098(8)
C30 0.0252(10) 0.0297(11) 0.0304(10) -0.0100(9) -0.0034(8) -0.0111(8)
C31 0.0213(9) 0.0295(11) 0.0301(10) -0.0078(9) -0.0022(8) -0.0099(8)
C32 0.0221(9) 0.0244(10) 0.0276(10) -0.0075(8) 0.0008(8) -0.0076(8)
C33 0.0209(9) 0.0268(10) 0.0207(9) -0.0063(8) 0.0012(7) -0.0100(8)
C34 0.0250(11) 0.0334(12) 0.0528(14) -0.0131(11) -0.0124(10) -0.0075(9)
C35 0.0480(16) 0.0574(17) 0.0479(15) -0.0171(13) -0.0186(13) -0.0039(13)
C36 0.0299(13) 0.0445(15) 0.091(2) -0.0158(15) -0.0129(13) -0.0148(11)
C37 0.0323(12) 0.0351(13) 0.0697(18) -0.0115(12) -0.0197(12) -0.0058(10)
C38 0.0231(9) 0.0238(10) 0.0254(10) -0.0105(8) 0.0001(8) -0.0086(8)
C39 0.0233(10) 0.0298(11) 0.0263(10) -0.0085(8) -0.0026(8) -0.0074(8)
C40 0.0223(10) 0.0348(11) 0.0341(11) -0.0129(9) -0.0015(8) -0.0083(9)
C41 0.0271(10) 0.0312(11) 0.0336(11) -0.0151(9) 0.0051(9) -0.0101(9)
C42 0.0308(11) 0.0353(12) 0.0240(10) -0.0092(9) 0.0017(8) -0.0109(9)
C43 0.0225(10) 0.0322(11) 0.0269(10) -0.0091(9) -0.0015(8) -0.0084(8)
C44 0.0310(12) 0.0548(16) 0.0394(13) -0.0180(12) 0.0086(10) -0.0127(11)
C45 0.0281(10) 0.0279(11) 0.0289(10) -0.0119(9) -0.0045(8) -0.0064(8)
C46 0.0246(10) 0.0282(10) 0.0261(10) -0.0075(8) -0.0012(8) -0.0115(8)
C47 0.0253(10) 0.0252(10) 0.0358(11) -0.0050(9) -0.0076(9) -0.0080(8)
C48 0.0317(11) 0.0293(11) 0.0411(13) -0.0016(10) -0.0084(10) -0.0119(9)
C49 0.0490(15) 0.0316(13) 0.0530(15) 0.0007(11) -0.0146(12) -0.0206(11)
C50 0.0614(17) 0.0306(13) 0.0622(17) -0.0076(12) -0.0231(14) -0.0204(12)
C51 0.0497(15) 0.0287(12) 0.0457(14) -0.0115(10) -0.0159(11) -0.0099(11)
C52 0.0290(11) 0.0236(10) 0.0366(12) -0.0075(9) -0.0094(9) -0.0059(8)
C53 0.0359(12) 0.0388(13) 0.0371(12) 0.0005(10) -0.0036(10) -0.0182(10)
C54 0.0595(18) 0.0503(16) 0.0414(14) -0.0073(12) 0.0113(13) -0.0231(14)
C55 0.0417(14) 0.0665(19) 0.0388(14) 0.0006(13) -0.0089(11) -0.0229(14)
C56 0.0535(17) 0.0495(16) 0.0508(16) 0.0045(13) -0.0038(13) -0.0276(14)
C57 0.109(3) 0.0419(17) 0.085(2) -0.0111(16) -0.035(2) -0.0390(18)
C58 0.0257(10) 0.0325(11) 0.0296(11) -0.0130(9) -0.0007(8) -0.0084(9)
C59 0.0254(10) 0.0307(11) 0.0304(11) -0.0126(9) -0.0031(8) -0.0091(8)
C60 0.0438(13) 0.0307(12) 0.0395(13) -0.0133(10) -0.0046(10) -0.0096(10)
C61 0.0644(18) 0.0363(14) 0.0489(15) -0.0236(12) -0.0037(13) -0.0065(12)
C62 0.0602(17) 0.0474(15) 0.0413(14) -0.0284(12) 0.0043(12) -0.0080(13)
C63 0.0343(12) 0.0417(13) 0.0322(12) -0.0174(10) 0.0016(9) -0.0060(10)
C64 0.0464(14) 0.0490(15) 0.0306(12) -0.0184(11) 0.0095(11) -0.0052(12)
C65 0.069(2) 0.069(2) 0.0378(14) -0.0280(14) 0.0129(14) -0.0116(16)
C66 0.0578(18) 0.0654(19) 0.0271(13) -0.0121(12) 0.0027(12) 0.0044(15)
C67 0.0614(18) 0.0550(17) 0.0442(15) -0.0169(13) 0.0160(13) -0.0202(14)
C68 0.120(3) 0.0430(17) 0.068(2) -0.0343(16) 0.001(2) -0.0108(19)
C81 0.082(3) 0.091(3) 0.100(3) -0.025(2) -0.014(2) -0.018(2)
C82 0.089(3) 0.069(2) 0.095(3) -0.033(2) -0.004(2) -0.013(2)
C83 0.084(3) 0.071(2) 0.104(3) -0.030(2) -0.002(2) -0.006(2)
C84 0.127(4) 0.083(3) 0.105(3) -0.028(2) 0.012(3) -0.027(3)
C85 0.189(5) 0.112(4) 0.116(4) -0.016(3) -0.006(4) -0.036(4)
C86 0.221(7) 0.143(5) 0.107(4) -0.042(4) -0.009(4) -0.051(5)
O3 0.0413(19) 0.076(2) 0.066(3) -0.025(2) 0.009(2) -0.0352(17)
C69 0.047(3) 0.066(3) 0.053(3) -0.013(2) 0.000(2) -0.027(2)
C70 0.055(3) 0.072(3) 0.062(3) -0.012(2) -0.002(3) -0.037(3)
C71 0.039(2) 0.068(3) 0.062(3) -0.012(2) 0.0072(19) -0.0255(19)
C72 0.041(2) 0.089(3) 0.065(3) -0.023(2) 0.009(2) -0.032(2)
O4 0.044(2) 0.063(3) 0.113(4) -0.010(3) 0.021(3) -0.014(2)
C73 0.058(3) 0.079(3) 0.115(4) -0.023(3) 0.010(3) -0.019(3)
C74 0.059(3) 0.079(3) 0.115(4) -0.032(3) 0.014(3) -0.022(3)
C75 0.063(4) 0.080(4) 0.109(4) -0.020(3) 0.013(3) -0.021(3)
C76 0.055(3) 0.063(3) 0.094(4) -0.015(3) 0.009(3) -0.016(3)
O5 0.137(5) 0.148(5) 0.147(5) -0.023(4) -0.011(4) -0.051(4)
C77 0.121(5) 0.142(5) 0.133(5) -0.020(4) -0.015(4) -0.052(4)
C78 0.137(5) 0.144(5) 0.144(5) -0.030(4) -0.008(5) -0.049(4)
C79 0.140(5) 0.148(5) 0.148(5) -0.031(4) 0.003(5) -0.059(5)
C80 0.142(5) 0.149(5) 0.147(5) -0.028(4) 0.001(5) -0.054(5)
C12 0.0279(12) 0.0314(12) 0.0270(11) -0.0102(9) -0.0011(8) -0.0091(8)
C13 0.0307(17) 0.042(2) 0.033(2) -0.0154(16) -0.0031(14) -0.0043(14)
C14 0.0401(17) 0.0439(17) 0.0483(18) -0.0194(14) -0.0141(14) 0.0046(14)
C15 0.055(2) 0.0389(17) 0.065(2) -0.0271(16) -0.0175(17) 0.0043(15)
C16 0.0414(17) 0.0412(16) 0.0513(18) -0.0283(14) -0.0108(14) -0.0010(13)
C17 0.0285(16) 0.0348(17) 0.0329(17) -0.0183(15) -0.0036(12) -0.0054(13)
C18 0.039(2) 0.048(3) 0.033(2) -0.007(2) -0.011(2) -0.0112(17)
C19 0.0325(15) 0.064(2) 0.0324(15) -0.0234(15) 0.0009(12) -0.0099(14)
O3A 0.043(3) 0.069(3) 0.057(4) -0.017(3) 0.000(3) -0.030(3)
C69A 0.042(4) 0.059(3) 0.051(4) -0.016(3) 0.002(3) -0.027(3)
C70A 0.049(4) 0.066(3) 0.057(4) -0.018(3) 0.007(3) -0.023(3)
C71A 0.048(3) 0.071(3) 0.062(4) -0.019(3) 0.003(3) -0.029(3)
C72A 0.048(3) 0.073(3) 0.070(4) -0.023(3) 0.007(3) -0.025(3)
O4A 0.0320(18) 0.062(3) 0.071(3) -0.017(2) 0.0039(19) -0.0133(18)
C73A 0.031(2) 0.075(3) 0.092(3) -0.034(3) 0.003(2) -0.013(2)
C74A 0.064(3) 0.095(4) 0.112(4) -0.044(3) 0.019(3) -0.023(3)
C75A 0.080(4) 0.078(3) 0.115(3) -0.041(3) 0.001(3) -0.023(3)
C76A 0.061(3) 0.064(3) 0.109(4) -0.015(3) -0.003(3) -0.023(3)
O5A 0.132(4) 0.170(4) 0.146(4) -0.028(3) 0.006(3) -0.071(3)
C77A 0.097(3) 0.136(4) 0.131(4) -0.004(3) -0.012(3) -0.075(3)
C78A 0.114(4) 0.135(4) 0.125(4) -0.005(3) -0.019(3) -0.057(3)
C79A 0.146(4) 0.151(4) 0.151(4) -0.021(4) -0.003(4) -0.046(4)
C80A 0.121(4) 0.140(4) 0.142(4) -0.028(4) 0.014(3) -0.074(4)
C12A 0.032(2) 0.033(2) 0.032(2) -0.0116(12) -0.0011(10) -0.0100(11)
C13A 0.033(3) 0.040(4) 0.036(4) -0.014(3) -0.006(3) -0.004(3)
C14A 0.035(4) 0.044(4) 0.041(4) -0.017(3) -0.002(3) 0.000(3)
C15A 0.036(4) 0.053(4) 0.037(4) -0.018(4) -0.001(3) -0.002(4)
C16A 0.037(3) 0.045(4) 0.039(3) -0.019(3) -0.005(3) -0.002(3)
C17A 0.033(3) 0.041(3) 0.034(3) -0.019(3) -0.006(3) -0.008(3)
C18A 0.035(5) 0.049(5) 0.032(5) -0.012(4) -0.012(4) 0.010(5)
C19A 0.044(4) 0.035(4) 0.055(4) -0.013(3) -0.010(4) -0.007(3)

loop_
_atom_type_symbol
_atom_type_description
_atom_type_scat_dispersion_real
_atom_type_scat_dispersion_imag
_atom_type_scat_source
C C 0.0033 0.0016 'International Tables Vol C Tables 4.2.6.8 and 6.1.1.4'
H H 0.0000 0.0000 'International Tables Vol C Tables 4.2.6.8 and 6.1.1.4'
K K 0.2009 0.2494 'International Tables Vol C Tables 4.2.6.8 and 6.1.1.4'
N N 0.0061 0.0033 'International Tables Vol C Tables 4.2.6.8 and 6.1.1.4'
O O 0.0106 0.0060 'International Tables Vol C Tables 4.2.6.8 and 6.1.1.4'
V V 0.3005 0.5294 'International Tables Vol C Tables 4.2.6.8 and 6.1.1.4'

loop_
_geom_angle_atom_site_label_1
_geom_angle_atom_site_label_2
_geom_angle_atom_site_label_3
_geom_angle
_geom_angle_site_symmetry_1
_geom_angle_site_symmetry_3
_geom_angle_publ_flag
O1 V1 K1 51.73(5) . . ?
O1 V1 O2 98.61(6) . . ?
O1 V1 N1 128.87(7) . . ?
O1 V1 N4 106.19(7) . . ?
O1 V1 C1 104.61(8) . . ?
O2 V1 K1 52.50(4) . . ?
O2 V1 N1 98.86(7) . . ?
O2 V1 C1 137.10(7) . . ?
N1 V1 K1 144.53(5) . . ?
N1 V1 C1 39.04(8) . . ?
N4 V1 K1 94.84(5) . . ?
N4 V1 O2 105.16(7) . . ?
N4 V1 N1 114.76(7) . . ?
N4 V1 C1 102.30(8) . . ?
C1 V1 K1 154.42(6) . . ?
O1 K1 O2 61.12(4) . . ?
O1 K1 C28 59.48(4) . . ?
O1 K1 C29 58.67(5) . . ?
O1 K1 C31 102.56(5) . . ?
O1 K1 C33 81.63(5) . . ?
O1 K1 C47 22.91(4) . . ?
O1 K1 C58 83.48(5) . . ?
O2 K1 C28 60.46(4) . . ?
O2 K1 C29 82.70(5) . . ?
O2 K1 C31 103.12(5) . . ?
O2 K1 C33 59.32(4) . . ?
O2 K1 C47 84.02(5) . . ?
O2 K1 C58 22.45(5) . . ?
C28 K1 C47 68.36(5) . . ?
C28 K1 C58 68.34(5) . . ?
C29 K1 C28 24.58(5) . . ?
C29 K1 C47 56.94(5) . . ?
C29 K1 C58 92.87(5) . . ?
C31 K1 C28 50.50(5) . . ?
C31 K1 C29 43.91(5) . . ?
C31 K1 C47 97.64(5) . . ?
C31 K1 C58 97.29(5) . . ?
C33 K1 C28 24.56(5) . . ?
C33 K1 C29 43.75(5) . . ?
C33 K1 C31 43.81(5) . . ?
C33 K1 C47 92.86(5) . . ?
C33 K1 C58 56.82(5) . . ?
C47 K1 C58 106.33(5) . . ?
O3 K1 O1 103.7(2) . . ?
O3 K1 O2 154.2(2) . . ?
O3 K1 C28 132.58(17) . . ?
O3 K1 C29 108.00(17) . . ?
O3 K1 C31 100.54(18) . . ?
O3 K1 C33 143.37(17) . . ?
O3 K1 C47 82.7(2) . . ?
O3 K1 C58 158.74(17) . . ?
O3 K1 O4 80.8(3) . . ?
O4 K1 O1 160.7(2) . . ?
O4 K1 O2 107.12(19) . . ?
O4 K1 C28 130.59(15) . . ?
O4 K1 C29 138.44(18) . . ?
O4 K1 C31 94.93(18) . . ?
O4 K1 C33 106.19(15) . . ?
O4 K1 C47 160.85(15) . . ?
O4 K1 C58 86.24(18) . . ?
O3A K1 O1 104.1(4) . . ?
O3A K1 O2 159.3(3) . . ?
O3A K1 C28 127.0(3) . . ?
O3A K1 C29 102.5(3) . . ?
O3A K1 C31 94.0(3) . . ?
O3A K1 C33 136.7(3) . . ?
O3A K1 C47 82.3(4) . . ?
O3A K1 C58 164.7(3) . . ?
O4A K1 O1 170.57(12) . . ?
O4A K1 O2 110.29(12) . . ?
O4A K1 C28 121.08(12) . . ?
O4A K1 C29 126.37(12) . . ?
O4A K1 C31 82.75(12) . . ?
O4A K1 C33 97.41(12) . . ?
O4A K1 C47 165.29(12) . . ?
O4A K1 C58 88.15(12) . . ?
O4A K1 O3A 83.0(4) . . ?
V1 O1 K1 97.18(6) . . ?
C47 O1 V1 150.55(14) . . ?
C47 O1 K1 103.31(11) . . ?
V1 O2 K1 94.67(6) . . ?
C58 O2 V1 149.44(13) . . ?
C58 O2 K1 104.55(11) . . ?
C1 N1 V1 72.70(12) . . ?
C1 N1 C4 133.21(19) . . ?
C4 N1 V1 154.07(15) . . ?
C12 N2 C2 108.5(4) . . ?
C12A N2 C2 106.7(12) . . ?
C3 N3 C20 124.49(19) . . ?
C28 N4 V1 103.83(12) . . ?
C38 N4 V1 139.86(13) . . ?
C38 N4 C28 116.27(16) . . ?
N1 C1 V1 68.26(12) . . ?
N1 C1 C2 137.9(2) . . ?
C2 C1 V1 153.35(17) . . ?
N2 C2 C3 110.91(18) . . ?
C1 C2 N2 123.89(19) . . ?
C1 C2 C3 125.18(19) . . ?
N3 C3 C2 124.3(2) . . ?
N3 C3 C17 131.7(3) . . ?
N3 C3 C17A 125.7(8) . . ?
C2 C3 C17 103.6(2) . . ?
C2 C3 C17A 109.5(8) . . ?
C5 C4 N1 118.70(19) . . ?
C5 C4 C9 121.4(2) . . ?
C9 C4 N1 119.8(2) . . ?
C4 C5 C10 121.72(19) . . ?
C6 C5 C4 118.3(2) . . ?
C6 C5 C10 120.0(2) . . ?
C7 C6 C5 121.2(3) . . ?
C6 C7 C8 119.9(2) . . ?
C7 C8 C9 121.8(2) . . ?
C4 C9 C11 121.7(2) . . ?
C8 C9 C4 117.2(2) . . ?
C8 C9 C11 121.0(2) . . ?
C21 C20 N3 118.8(2) . . ?
C21 C20 C25 121.2(2) . . ?
C25 C20 N3 119.3(2) . . ?
C20 C21 C26 120.2(3) . . ?
C22 C21 C20 117.9(3) . . ?
C22 C21 C26 121.9(3) . . ?
C23 C22 C21 121.4(3) . . ?
C24 C23 C22 120.0(2) . . ?
C23 C24 C25 121.1(3) . . ?
C20 C25 C27 122.2(2) . . ?
C24 C25 C20 118.2(2) . . ?
C24 C25 C27 119.6(2) . . ?
N4 C28 K1 116.69(11) . . ?
C29 C28 K1 76.33(11) . . ?
C29 C28 N4 119.67(18) . . ?
C33 C28 K1 76.05(11) . . ?
C33 C28 N4 119.35(17) . . ?
C33 C28 C29 120.93(18) . . ?
C28 C29 K1 79.09(11) . . ?
C28 C29 C45 120.56(18) . . ?
C30 C29 K1 76.58(12) . . ?
C30 C29 C28 118.16(19) . . ?
C30 C29 C45 121.27(18) . . ?
C45 C29 K1 115.29(12) . . ?
C29 C30 C31 122.51(19) . . ?
C30 C31 K1 76.57(12) . . ?
C30 C31 C34 119.63(18) . . ?
C32 C31 K1 75.80(12) . . ?
C32 C31 C30 117.56(18) . . ?
C32 C31 C34 122.73(19) . . ?
C34 C31 K1 120.20(14) . . ?
C31 C32 C33 121.77(19) . . ?
C28 C33 K1 79.39(11) . . ?
C28 C33 C46 120.04(17) . . ?
C32 C33 K1 76.05(11) . . ?
C32 C33 C28 118.88(18) . . ?
C32 C33 C46 121.07(18) . . ?
C46 C33 K1 116.04(12) . . ?
C31 C34 C35 107.72(19) . . ?
C36 C34 C31 110.5(2) . . ?
C36 C34 C35 107.7(2) . . ?
C36 C34 C37 111.1(2) . . ?
C37 C34 C31 112.86(19) . . ?
C37 C34 C35 106.8(2) . . ?
C39 C38 N4 120.89(18) . . ?
C39 C38 C43 118.03(18) . . ?
C43 C38 N4 121.08(18) . . ?
C40 C39 C38 120.22(19) . . ?
C39 C40 C41 122.05(19) . . ?
C40 C41 C44 121.0(2) . . ?
C42 C41 C40 117.43(19) . . ?
C42 C41 C44 121.6(2) . . ?
C41 C42 C43 121.5(2) . . ?
C42 C43 C38 120.74(19) . . ?
C29 C45 C52 115.92(18) . . ?
C59 C46 C33 115.92(17) . . ?
O1 C47 K1 53.77(10) . . ?
O1 C47 C48 120.0(2) . . ?
O1 C47 C52 119.20(19) . . ?
C48 C47 K1 109.59(15) . . ?
C52 C47 K1 102.75(13) . . ?
C52 C47 C48 120.8(2) . . ?
C47 C48 C53 122.5(2) . . ?
C49 C48 C47 116.6(2) . . ?
C49 C48 C53 120.8(2) . . ?
C50 C49 C48 123.8(2) . . ?
C49 C50 C57 120.8(3) . . ?
C51 C50 C49 117.9(2) . . ?
C51 C50 C57 121.2(3) . . ?
C50 C51 C52 121.7(2) . . ?
C47 C52 C45 121.83(19) . . ?
C51 C52 C45 118.9(2) . . ?
C51 C52 C47 119.2(2) . . ?
C54 C53 C48 111.7(2) . . ?
C54 C53 C55 109.5(2) . . ?
C54 C53 C56 106.7(2) . . ?
C55 C53 C48 109.0(2) . . ?
C55 C53 C56 107.3(2) . . ?
C56 C53 C48 112.4(2) . . ?
O2 C58 K1 53.00(10) . . ?
O2 C58 C59 119.91(18) . . ?
O2 C58 C63 121.0(2) . . ?
C59 C58 K1 102.17(13) . . ?
C59 C58 C63 119.0(2) . . ?
C63 C58 K1 111.41(15) . . ?
C58 C59 C46 122.30(19) . . ?
C60 C59 C46 117.8(2) . . ?
C60 C59 C58 119.8(2) . . ?
C61 C60 C59 122.0(2) . . ?
C60 C61 C68 120.7(3) . . ?
C62 C61 C60 117.7(2) . . ?
C62 C61 C68 121.6(3) . . ?
C61 C62 C63 123.8(2) . . ?
C58 C63 C64 122.3(2) . . ?
C62 C63 C58 117.6(2) . . ?
C62 C63 C64 120.1(2) . . ?
C65 C64 C63 112.4(2) . . ?
C66 C64 C63 110.9(2) . . ?
C66 C64 C65 107.1(2) . . ?
C66 C64 C67 110.0(3) . . ?
C67 C64 C63 109.2(2) . . ?
C67 C64 C65 107.1(2) . . ?
C81 C82 C83 115.4(4) . . ?
C82 C83 C84 113.4(4) . . ?
C85 C84 C83 117.5(5) . . ?
C86 C85 C84 113.6(6) . . ?
C69 O3 K1 123.2(5) . . ?
C69 O3 C72 107.2(3) . . ?
C72 O3 K1 128.8(4) . . ?
O3 C69 C70 107.8(4) . . ?
C69 C70 C71 103.3(4) . . ?
C72 C71 C70 105.2(4) . . ?
O3 C72 C71 104.6(4) . . ?
C73 O4 K1 143.0(4) . . ?
C76 O4 K1 108.7(4) . . ?
C76 O4 C73 107.9(4) . . ?
O4 C73 C74 107.7(4) . . ?
C73 C74 C75 102.6(4) . . ?
C76 C75 C74 103.8(5) . . ?
O4 C76 C75 103.6(5) . . ?
C77 O5 C80 105.0(7) . . ?
O5 C77 C78 106.6(7) . . ?
C77 C78 C79 105.0(5) . . ?
C80 C79 C78 106.9(6) . . ?
C79 C80 O5 104.6(7) . . ?
N2 C12 C13 124.7(7) . . ?
N2 C12 C17 114.3(5) . . ?
C13 C12 C17 120.7(4) . . ?
C12 C13 C18 120.6(5) . . ?
C14 C13 C12 116.7(4) . . ?
C14 C13 C18 122.3(5) . . ?
C13 C14 C15 121.4(3) . . ?
C16 C15 C14 123.2(3) . . ?
C15 C16 C17 118.6(3) . . ?
C3 C17 C19 107.7(3) . . ?
C12 C17 C3 101.4(3) . . ?
C12 C17 C16 111.2(5) . . ?
C12 C17 C19 108.4(6) . . ?
C16 C17 C3 120.6(3) . . ?
C16 C17 C19 107.0(3) . . ?
C69A O3A K1 121.0(9) . . ?
C72A O3A K1 129.8(8) . . ?
C72A O3A C69A 107.6(5) . . ?
O3A C69A C70A 106.1(5) . . ?
C69A C70A C71A 102.7(5) . . ?
C72A C71A C70A 107.1(5) . . ?
O3A C72A C71A 108.4(5) . . ?
C73A O4A K1 131.9(4) . . ?
C73A O4A C76A 104.6(4) . . ?
C76A O4A K1 119.2(5) . . ?
O4A C73A C74A 106.7(4) . . ?
C73A C74A C75A 104.3(4) . . ?
C76A C75A C74A 107.1(5) . . ?
C75A C76A O4A 105.8(4) . . ?
C77A O5A C80A 106.6(4) . . ?
C78A C77A O5A 109.0(4) . . ?
C77A C78A C79A 105.9(5) . . ?
C80A C79A C78A 107.3(5) . . ?
C79A C80A O5A 107.3(4) . . ?
N2 C12A C13A 123(2) . . ?
N2 C12A C17A 117.6(17) . . ?
C13A C12A C17A 118.5(14) . . ?
C12A C13A C18A 120.1(19) . . ?
C14A C13A C12A 116.2(18) . . ?
C14A C13A C18A 120.8(18) . . ?
C13A C14A C15A 122.7(12) . . ?
C16A C15A C14A 122.5(10) . . ?
C15A C16A C17A 120.1(11) . . ?
C3 C17A C12A 94.8(11) . . ?
C3 C17A C19A 114.4(10) . . ?
C16A C17A C3 122.3(12) . . ?
C16A C17A C12A 109.3(18) . . ?
C16A C17A C19A 108.2(11) . . ?
C19A C17A C12A 106(2) . . ?

loop_
_geom_bond_atom_site_label_1
_geom_bond_atom_site_label_2
_geom_bond_distance
_geom_bond_site_symmetry_2
_geom_bond_publ_flag
V1 K1 3.5585(6) . ?
V1 O1 1.8519(14) . ?
V1 O2 1.9356(14) . ?
V1 N1 1.9477(17) . ?
V1 N4 1.8722(17) . ?
V1 C1 2.002(2) . ?
K1 O1 2.8160(16) . ?
K1 O2 2.8326(15) . ?
K1 C28 3.310(2) . ?
K1 C29 3.275(2) . ?
K1 C31 3.275(2) . ?
K1 C33 3.2681(19) . ?
K1 C47 3.397(2) . ?
K1 C58 3.433(2) . ?
K1 O3 2.619(5) . ?
K1 O4 2.679(6) . ?
K1 O3A 2.682(10) . ?
K1 O4A 2.680(5) . ?
O1 C47 1.359(3) . ?
O2 C58 1.355(3) . ?
N1 C1 1.321(3) . ?
N1 C4 1.422(3) . ?
N2 C2 1.412(3) . ?
N2 C12 1.295(5) . ?
N2 C12A 1.320(16) . ?
N3 C3 1.281(3) . ?
N3 C20 1.417(3) . ?
N4 C28 1.437(2) . ?
N4 C38 1.408(2) . ?
C1 C2 1.362(3) . ?
C2 C3 1.465(3) . ?
C3 C17 1.542(4) . ?
C3 C17A 1.554(13) . ?
C4 C5 1.400(3) . ?
C4 C9 1.409(3) . ?
C5 C6 1.390(3) . ?
C5 C10 1.507(3) . ?
C6 C7 1.369(4) . ?
C7 C8 1.380(4) . ?
C8 C9 1.390(3) . ?
C9 C11 1.495(4) . ?
C20 C21 1.398(4) . ?
C20 C25 1.404(4) . ?
C21 C22 1.396(4) . ?
C21 C26 1.505(4) . ?
C22 C23 1.374(5) . ?
C23 C24 1.371(4) . ?
C24 C25 1.395(3) . ?
C25 C27 1.490(4) . ?
C28 C29 1.402(3) . ?
C28 C33 1.400(3) . ?
C29 C30 1.394(3) . ?
C29 C45 1.514(3) . ?
C30 C31 1.399(3) . ?
C31 C32 1.397(3) . ?
C31 C34 1.537(3) . ?
C32 C33 1.397(3) . ?
C33 C46 1.513(3) . ?
C34 C35 1.565(4) . ?
C34 C36 1.508(3) . ?
C34 C37 1.512(3) . ?
C38 C39 1.396(3) . ?
C38 C43 1.401(3) . ?
C39 C40 1.387(3) . ?
C40 C41 1.393(3) . ?
C41 C42 1.384(3) . ?
C41 C44 1.509(3) . ?
C42 C43 1.389(3) . ?
C45 C52 1.514(3) . ?
C46 C59 1.511(3) . ?
C47 C48 1.425(3) . ?
C47 C52 1.410(3) . ?
C48 C49 1.396(3) . ?
C48 C53 1.540(3) . ?
C49 C50 1.389(4) . ?
C50 C51 1.389(4) . ?
C50 C57 1.511(4) . ?
C51 C52 1.389(3) . ?
C53 C54 1.531(4) . ?
C53 C55 1.532(3) . ?
C53 C56 1.538(3) . ?
C58 C59 1.413(3) . ?
C58 C63 1.429(3) . ?
C59 C60 1.391(3) . ?
C60 C61 1.382(4) . ?
C61 C62 1.379(4) . ?
C61 C68 1.522(4) . ?
C62 C63 1.395(4) . ?
C63 C64 1.539(3) . ?
C64 C65 1.535(4) . ?
C64 C66 1.525(4) . ?
C64 C67 1.535(4) . ?
C81 C82 1.496(6) . ?
C82 C83 1.496(6) . ?
C83 C84 1.498(7) . ?
C84 C85 1.492(7) . ?
C85 C86 1.382(8) . ?
O3 C69 1.429(5) . ?
O3 C72 1.440(5) . ?
C69 C70 1.494(5) . ?
C70 C71 1.508(7) . ?
C71 C72 1.447(6) . ?
O4 C73 1.435(6) . ?
O4 C76 1.435(7) . ?
C73 C74 1.485(7) . ?
C74 C75 1.499(8) . ?
C75 C76 1.469(7) . ?
O5 C77 1.434(8) . ?
O5 C80 1.459(8) . ?
C77 C78 1.470(9) . ?
C78 C79 1.488(9) . ?
C79 C80 1.445(9) . ?
C12 C13 1.445(6) . ?
C12 C17 1.495(10) . ?
C13 C14 1.346(6) . ?
C13 C18 1.483(5) . ?
C14 C15 1.446(5) . ?
C15 C16 1.330(5) . ?
C16 C17 1.499(5) . ?
C17 C19 1.563(5) . ?
O3A C69A 1.433(7) . ?
O3A C72A 1.426(7) . ?
C69A C70A 1.489(7) . ?
C70A C71A 1.501(8) . ?
C71A C72A 1.439(7) . ?
O4A C73A 1.433(5) . ?
O4A C76A 1.454(6) . ?
C73A C74A 1.471(7) . ?
C74A C75A 1.496(7) . ?
C75A C76A 1.442(7) . ?
O5A C77A 1.452(6) . ?
O5A C80A 1.458(6) . ?
C77A C78A 1.432(7) . ?
C78A C79A 1.467(7) . ?
C79A C80A 1.432(7) . ?
C12A C13A 1.437(16) . ?
C12A C17A 1.59(3) . ?
C13A C14A 1.356(14) . ?
C13A C18A 1.504(16) . ?
C14A C15A 1.458(12) . ?
C15A C16A 1.328(12) . ?
C16A C17A 1.485(15) . ?
C17A C19A 1.576(15) . ?

loop_
_geom_torsion_atom_site_label_1
_geom_torsion_atom_site_label_2
_geom_torsion_atom_site_label_3
_geom_torsion_atom_site_label_4
_geom_torsion
_geom_torsion_site_symmetry_1
_geom_torsion_site_symmetry_2
_geom_torsion_site_symmetry_3
_geom_torsion_site_symmetry_4
_geom_torsion_publ_flag
V1 O1 C47 K1 -132.9(3) . . . . ?
V1 O1 C47 C48 133.9(2) . . . . ?
V1 O1 C47 C52 -48.4(4) . . . . ?
V1 O2 C58 K1 127.2(3) . . . . ?
V1 O2 C58 C59 44.6(4) . . . . ?
V1 O2 C58 C63 -138.2(2) . . . . ?
V1 N1 C1 C2 173.6(3) . . . . ?
V1 N1 C4 C5 -54.2(4) . . . . ?
V1 N1 C4 C9 122.9(3) . . . . ?
V1 N4 C28 K1 1.14(14) . . . . ?
V1 N4 C28 C29 -87.83(18) . . . . ?
V1 N4 C28 C33 89.59(18) . . . . ?
V1 N4 C38 C39 -8.5(3) . . . . ?
V1 N4 C38 C43 172.40(16) . . . . ?
V1 C1 C2 N2 173.7(3) . . . . ?
V1 C1 C2 C3 -5.1(5) . . . . ?
K1 V1 O1 C47 134.1(3) . . . . ?
K1 V1 N4 C28 -0.95(12) . . . . ?
K1 V1 N4 C38 -178.5(2) . . . . ?
K1 O1 C47 C48 -93.26(19) . . . . ?
K1 O1 C47 C52 84.49(19) . . . . ?
K1 O2 C58 C59 -82.59(19) . . . . ?
K1 O2 C58 C63 94.6(2) . . . . ?
K1 C28 C29 C30 68.21(17) . . . . ?
K1 C28 C29 C45 -113.05(18) . . . . ?
K1 C28 C33 C32 -67.46(16) . . . . ?
K1 C28 C33 C46 114.06(17) . . . . ?
K1 C29 C30 C31 68.62(19) . . . . ?
K1 C29 C45 C52 15.7(2) . . . . ?
K1 C31 C32 C33 70.03(18) . . . . ?
K1 C31 C34 C35 -153.36(16) . . . . ?
K1 C31 C34 C36 -36.0(3) . . . . ?
K1 C31 C34 C37 89.1(2) . . . . ?
K1 C33 C46 C59 -16.4(2) . . . . ?
K1 C47 C48 C49 118.8(2) . . . . ?
K1 C47 C48 C53 -65.3(2) . . . . ?
K1 C47 C52 C45 61.1(2) . . . . ?
K1 C47 C52 C51 -122.92(19) . . . . ?
K1 C58 C59 C46 -60.3(2) . . . . ?
K1 C58 C59 C60 122.15(19) . . . . ?
K1 C58 C63 C62 -117.5(2) . . . . ?
K1 C58 C63 C64 61.7(3) . . . . ?
K1 O3 C69 C70 153.5(6) . . . . ?
K1 O3 C72 C71 -137.5(6) . . . . ?
K1 O4 C73 C74 162.4(9) . . . . ?
K1 O4 C76 C75 -145.1(6) . . . . ?
K1 O3A C69A C70A 140.7(11) . . . . ?
K1 O3A C72A C71A -152.0(10) . . . . ?
K1 O4A C73A C74A 122.8(6) . . . . ?
K1 O4A C76A C75A -126.7(6) . . . . ?
O1 V1 N4 C28 50.54(13) . . . . ?
O1 V1 N4 C38 -127.0(2) . . . . ?
O1 C47 C48 C49 177.6(2) . . . . ?
O1 C47 C48 C53 -6.6(3) . . . . ?
O1 C47 C52 C45 5.6(3) . . . . ?
O1 C47 C52 C51 -178.3(2) . . . . ?
O2 V1 O1 K1 25.35(6) . . . . ?
O2 V1 O1 C47 159.4(3) . . . . ?
O2 V1 N4 C28 -53.36(13) . . . . ?
O2 V1 N4 C38 129.1(2) . . . . ?
O2 C58 C59 C46 -6.1(3) . . . . ?
O2 C58 C59 C60 176.3(2) . . . . ?
O2 C58 C63 C62 -176.2(2) . . . . ?
O2 C58 C63 C64 2.9(3) . . . . ?
N1 V1 O1 K1 134.15(7) . . . . ?
N1 V1 O1 C47 -91.8(3) . . . . ?
N1 V1 N4 C28 -160.86(12) . . . . ?
N1 V1 N4 C38 21.6(2) . . . . ?
N1 C1 C2 N2 7.0(4) . . . . ?
N1 C1 C2 C3 -171.8(2) . . . . ?
N1 C4 C5 C6 -179.7(2) . . . . ?
N1 C4 C5 C10 1.0(3) . . . . ?
N1 C4 C9 C8 179.1(2) . . . . ?
N1 C4 C9 C11 -3.5(3) . . . . ?
N2 C2 C3 N3 178.5(2) . . . . ?
N2 C2 C3 C17 -7.7(3) . . . . ?
N2 C2 C3 C17A 5.5(6) . . . . ?
N2 C12 C13 C14 152.7(8) . . . . ?
N2 C12 C13 C18 -19.8(14) . . . . ?
N2 C12 C17 C3 -10.8(10) . . . . ?
N2 C12 C17 C16 -140.3(8) . . . . ?
N2 C12 C17 C19 102.3(9) . . . . ?
N2 C12A C13A C14A -143(3) . . . . ?
N2 C12A C13A C18A 18(6) . . . . ?
N2 C12A C17A C3 4(4) . . . . ?
N2 C12A C17A C16A 131(3) . . . . ?
N2 C12A C17A C19A -113(3) . . . . ?
N3 C3 C17 C12 -176.6(6) . . . . ?
N3 C3 C17 C16 -53.3(5) . . . . ?
N3 C3 C17 C19 69.7(4) . . . . ?
N3 C3 C17A C12A -178.2(18) . . . . ?
N3 C3 C17A C16A 65.4(16) . . . . ?
N3 C3 C17A C19A -68.5(15) . . . . ?
N3 C20 C21 C22 171.9(2) . . . . ?
N3 C20 C21 C26 -7.0(4) . . . . ?
N3 C20 C25 C24 -172.0(2) . . . . ?
N3 C20 C25 C27 5.8(4) . . . . ?
N4 V1 O1 K1 -83.27(7) . . . . ?
N4 V1 O1 C47 50.8(3) . . . . ?
N4 C28 C29 K1 113.17(16) . . . . ?
N4 C28 C29 C30 -178.62(17) . . . . ?
N4 C28 C29 C45 0.1(3) . . . . ?
N4 C28 C33 K1 -113.03(16) . . . . ?
N4 C28 C33 C32 179.50(17) . . . . ?
N4 C28 C33 C46 1.0(3) . . . . ?
N4 C38 C39 C40 -178.58(19) . . . . ?
N4 C38 C43 C42 179.25(19) . . . . ?
C1 V1 O1 K1 168.98(6) . . . . ?
C1 V1 O1 C47 -57.0(3) . . . . ?
C1 V1 N4 C28 159.94(12) . . . . ?
C1 V1 N4 C38 -17.6(2) . . . . ?
C1 N1 C4 C5 123.7(3) . . . . ?
C1 N1 C4 C9 -59.1(3) . . . . ?
C1 C2 C3 N3 -2.6(4) . . . . ?
C1 C2 C3 C17 171.3(3) . . . . ?
C1 C2 C3 C17A -175.6(6) . . . . ?
C2 N2 C12 C13 -167.1(9) . . . . ?
C2 N2 C12 C17 6.4(10) . . . . ?
C2 N2 C12A C13A 168(3) . . . . ?
C2 N2 C12A C17A -1(4) . . . . ?
C2 C3 C17 C12 10.2(6) . . . . ?
C2 C3 C17 C16 133.6(4) . . . . ?
C2 C3 C17 C19 -103.4(3) . . . . ?
C2 C3 C17A C12A -5(2) . . . . ?
C2 C3 C17A C16A -121.8(14) . . . . ?
C2 C3 C17A C19A 104.3(13) . . . . ?
C3 N3 C20 C21 89.5(3) . . . . ?
C3 N3 C20 C25 -100.0(3) . . . . ?
C4 N1 C1 V1 -179.1(2) . . . . ?
C4 N1 C1 C2 -5.4(4) . . . . ?
C4 C5 C6 C7 -0.6(4) . . . . ?
C5 C4 C9 C8 -3.8(3) . . . . ?
C5 C4 C9 C11 173.6(2) . . . . ?
C5 C6 C7 C8 -1.4(5) . . . . ?
C6 C7 C8 C9 0.7(5) . . . . ?
C7 C8 C9 C4 1.9(4) . . . . ?
C7 C8 C9 C11 -175.5(3) . . . . ?
C9 C4 C5 C6 3.2(3) . . . . ?
C9 C4 C5 C10 -176.1(2) . . . . ?
C10 C5 C6 C7 178.8(3) . . . . ?
C20 N3 C3 C2 -179.4(2) . . . . ?
C20 N3 C3 C17 8.7(4) . . . . ?
C20 N3 C3 C17A -7.5(8) . . . . ?
C20 C21 C22 C23 -0.2(4) . . . . ?
C21 C20 C25 C24 -1.8(4) . . . . ?
C21 C20 C25 C27 176.0(2) . . . . ?
C21 C22 C23 C24 -0.8(4) . . . . ?
C22 C23 C24 C25 0.6(4) . . . . ?
C23 C24 C25 C20 0.7(4) . . . . ?
C23 C24 C25 C27 -177.2(3) . . . . ?
C25 C20 C21 C22 1.6(4) . . . . ?
C25 C20 C21 C26 -177.2(3) . . . . ?
C26 C21 C22 C23 178.6(3) . . . . ?
C28 N4 C38 C39 174.11(18) . . . . ?
C28 N4 C38 C43 -5.0(3) . . . . ?
C28 C29 C30 C31 -1.0(3) . . . . ?
C28 C29 C45 C52 107.8(2) . . . . ?
C28 C33 C46 C59 -109.1(2) . . . . ?
C29 C28 C33 K1 64.36(17) . . . . ?
C29 C28 C33 C32 -3.1(3) . . . . ?
C29 C28 C33 C46 178.41(17) . . . . ?
C29 C30 C31 K1 -68.66(19) . . . . ?
C29 C30 C31 C32 -2.8(3) . . . . ?
C29 C30 C31 C34 174.0(2) . . . . ?
C29 C45 C52 C47 -59.0(3) . . . . ?
C29 C45 C52 C51 125.0(2) . . . . ?
C30 C29 C45 C52 -73.5(3) . . . . ?
C30 C31 C32 C33 3.8(3) . . . . ?
C30 C31 C34 C35 -62.1(3) . . . . ?
C30 C31 C34 C36 55.3(3) . . . . ?
C30 C31 C34 C37 -179.7(2) . . . . ?
C31 C32 C33 K1 -70.18(18) . . . . ?
C31 C32 C33 C28 -0.9(3) . . . . ?
C31 C32 C33 C46 177.58(18) . . . . ?
C32 C31 C34 C35 114.5(2) . . . . ?
C32 C31 C34 C36 -128.1(2) . . . . ?
C32 C31 C34 C37 -3.0(3) . . . . ?
C32 C33 C46 C59 72.5(2) . . . . ?
C33 C28 C29 K1 -64.21(17) . . . . ?
C33 C28 C29 C30 4.0(3) . . . . ?
C33 C28 C29 C45 -177.26(18) . . . . ?
C33 C46 C59 C58 59.3(3) . . . . ?
C33 C46 C59 C60 -123.1(2) . . . . ?
C34 C31 C32 C33 -173.0(2) . . . . ?
C38 N4 C28 K1 179.39(12) . . . . ?
C38 N4 C28 C29 90.4(2) . . . . ?
C38 N4 C28 C33 -92.2(2) . . . . ?
C38 C39 C40 C41 -0.5(3) . . . . ?
C39 C38 C43 C42 0.1(3) . . . . ?
C39 C40 C41 C42 -0.3(3) . . . . ?
C39 C40 C41 C44 178.8(2) . . . . ?
C40 C41 C42 C43 0.9(3) . . . . ?
C41 C42 C43 C38 -0.9(3) . . . . ?
C43 C38 C39 C40 0.5(3) . . . . ?
C44 C41 C42 C43 -178.1(2) . . . . ?
C45 C29 C30 C31 -179.72(19) . . . . ?
C46 C59 C60 C61 -178.0(2) . . . . ?
C47 C48 C49 C50 1.1(4) . . . . ?
C47 C48 C53 C54 55.8(3) . . . . ?
C47 C48 C53 C55 -65.3(3) . . . . ?
C47 C48 C53 C56 175.8(2) . . . . ?
C48 C47 C52 C45 -176.6(2) . . . . ?
C48 C47 C52 C51 -0.6(3) . . . . ?
C48 C49 C50 C51 -1.2(4) . . . . ?
C48 C49 C50 C57 176.0(3) . . . . ?
C49 C48 C53 C54 -128.5(3) . . . . ?
C49 C48 C53 C55 110.4(3) . . . . ?
C49 C48 C53 C56 -8.5(3) . . . . ?
C49 C50 C51 C52 0.3(4) . . . . ?
C50 C51 C52 C45 176.7(2) . . . . ?
C50 C51 C52 C47 0.5(4) . . . . ?
C52 C47 C48 C49 -0.1(3) . . . . ?
C52 C47 C48 C53 175.7(2) . . . . ?
C53 C48 C49 C50 -174.9(2) . . . . ?
C57 C50 C51 C52 -176.9(3) . . . . ?
C58 C59 C60 C61 -0.3(4) . . . . ?
C58 C63 C64 C65 175.6(2) . . . . ?
C58 C63 C64 C66 55.7(3) . . . . ?
C58 C63 C64 C67 -65.6(3) . . . . ?
C59 C58 C63 C62 1.0(3) . . . . ?
C59 C58 C63 C64 -179.9(2) . . . . ?
C59 C60 C61 C62 1.5(4) . . . . ?
C59 C60 C61 C68 -179.0(3) . . . . ?
C60 C61 C62 C63 -1.6(5) . . . . ?
C61 C62 C63 C58 0.3(4) . . . . ?
C61 C62 C63 C64 -178.9(3) . . . . ?
C62 C63 C64 C65 -5.2(4) . . . . ?
C62 C63 C64 C66 -125.1(3) . . . . ?
C62 C63 C64 C67 113.5(3) . . . . ?
C63 C58 C59 C46 176.60(19) . . . . ?
C63 C58 C59 C60 -1.0(3) . . . . ?
C68 C61 C62 C63 179.0(3) . . . . ?
C81 C82 C83 C84 -180.0(4) . . . . ?
C82 C83 C84 C85 -170.0(5) . . . . ?
C83 C84 C85 C86 -61.7(9) . . . . ?
O3 C69 C70 C71 -4.4(9) . . . . ?
C69 O3 C72 C71 32.3(8) . . . . ?
C69 C70 C71 C72 23.9(7) . . . . ?
C70 C71 C72 O3 -34.6(7) . . . . ?
C72 O3 C69 C70 -16.9(9) . . . . ?
O4 C73 C74 C75 -15.8(11) . . . . ?
C73 O4 C76 C75 28.7(11) . . . . ?
C73 C74 C75 C76 33.0(10) . . . . ?
C74 C75 C76 O4 -38.3(10) . . . . ?
C76 O4 C73 C74 -7.8(12) . . . . ?
O5 C77 C78 C79 15(3) . . . . ?
C77 O5 C80 C79 35(2) . . . . ?
C77 C78 C79 C80 7(3) . . . . ?
C78 C79 C80 O5 -25(3) . . . . ?
C80 O5 C77 C78 -31(2) . . . . ?
C12 N2 C2 C1 -177.7(7) . . . . ?
C12 N2 C2 C3 1.2(7) . . . . ?
C12 C13 C14 C15 -1.5(8) . . . . ?
C13 C12 C17 C3 163.0(8) . . . . ?
C13 C12 C17 C16 33.5(11) . . . . ?
C13 C12 C17 C19 -83.9(10) . . . . ?
C13 C14 C15 C16 8.4(6) . . . . ?
C14 C15 C16 C17 7.1(6) . . . . ?
C15 C16 C17 C3 -144.6(4) . . . . ?
C15 C16 C17 C12 -26.1(6) . . . . ?
C15 C16 C17 C19 92.1(5) . . . . ?
C17 C12 C13 C14 -20.5(12) . . . . ?
C17 C12 C13 C18 167.1(7) . . . . ?
C18 C13 C14 C15 170.8(5) . . . . ?
O3A C69A C70A C71A 28.1(15) . . . . ?
C69A O3A C72A C71A 13.5(15) . . . . ?
C69A C70A C71A C72A -20.0(14) . . . . ?
C70A C71A C72A O3A 4.7(14) . . . . ?
C72A O3A C69A C70A -26.4(16) . . . . ?
O4A C73A C74A C75A 20.3(9) . . . . ?
C73A O4A C76A C75A 32.8(9) . . . . ?
C73A C74A C75A C76A 0.1(11) . . . . ?
C74A C75A C76A O4A -20.1(11) . . . . ?
C76A O4A C73A C74A -33.0(8) . . . . ?
O5A C77A C78A C79A -13.2(9) . . . . ?
C77A O5A C80A C79A 10.6(8) . . . . ?
C77A C78A C79A C80A 19.8(10) . . . . ?
C78A C79A C80A O5A -18.8(10) . . . . ?
C80A O5A C77A C78A 1.8(8) . . . . ?
C12A N2 C2 C1 179(2) . . . . ?
C12A N2 C2 C3 -2(2) . . . . ?
C12A C13A C14A C15A -2(3) . . . . ?
C13A C12A C17A C3 -165(3) . . . . ?
C13A C12A C17A C16A -39(4) . . . . ?
C13A C12A C17A C19A 78(4) . . . . ?
C13A C14A C15A C16A -9(2) . . . . ?
C14A C15A C16A C17A -7(2) . . . . ?
C15A C16A C17A C3 137.6(14) . . . . ?
C15A C16A C17A C12A 29(2) . . . . ?
C15A C16A C17A C19A -86.1(17) . . . . ?
C17A C12A C13A C14A 26(4) . . . . ?
C17A C12A C13A C18A -173(3) . . . . ?
C18A C13A C14A C15A -162.4(18) . . . . ?
